data_4080225
loop_
_publ_author_name
'Roitershtein, Dmitrii M.'
'Vinogradov, Alexander A.'
'Vinogradov, Alexei A.'
'Lyssenko, Konstantin A.'
'Nelyubina, Yulia V.'
'Anan&#x2019;ev, Ivan V.'
'Nifant&#x2019;ev, Ilya E.'
'Yakovlev, Vladimir A.'
'Kostitsyna, Natalya N.'

_publ_section_title
;
 Di- and Triphenylacetates of Lanthanum and Neodymium. Synthesis,
 Structural Diversity, and Application in Diene Polymerization
;
_journal_issue 5
_journal_name_full Organometallics
_journal_page_first 1272
_journal_paper_doi 10.1021/om301020r
_journal_volume 32
_journal_year 2013
_chemical_formula_moiety 'C112 H100 La Na O13, 2(C4 H8 O)'
_chemical_formula_sum 'C120 H116 La Na O15'
_chemical_formula_weight 1960.03
_chemical_name_systematic
; 
 ? 
;
_space_group_IT_number 2
_symmetry_cell_setting triclinic
_symmetry_space_group_name_Hall '-P 1'
_symmetry_space_group_name_H-M 'P -1'
_atom_sites_solution_hydrogens geom
_atom_sites_solution_primary direct
_atom_sites_solution_secondary difmap
_audit_creation_method SHELXL-97
_cell_angle_alpha 99.4050(10)
_cell_angle_beta 94.5820(10)
_cell_angle_gamma 91.4680(10)
_cell_formula_units_Z 2
_cell_length_a 14.4284(6)
_cell_length_b 18.4950(7)
_cell_length_c 18.5519(7)
_cell_measurement_reflns_used 999
_cell_measurement_temperature 100(2)
_cell_measurement_theta_max 29
_cell_measurement_theta_min 3
_cell_volume 4864.7(3)
_computing_cell_refinement 'Bruker SAINT'
_computing_data_collection 'Bruker APEX II'
_computing_data_reduction 'Bruker SAINT'
_computing_molecular_graphics 'Bruker SHELXTL'
_computing_publication_material 'Bruker SHELXTL'
_computing_structure_refinement 'SHELXL-97 (Sheldrick, 1997)'
_computing_structure_solution 'SHELXS-97 (Sheldrick, 1997)'
_diffrn_ambient_temperature 100(2)
_diffrn_measured_fraction_theta_full 0.996
_diffrn_measured_fraction_theta_max 0.996
_diffrn_measurement_device_type 'Bruker APEX II CCD area detector''
_diffrn_measurement_method 'omega scans'
_diffrn_radiation_monochromator graphite
_diffrn_radiation_source 'fine-focus sealed tube'
_diffrn_radiation_type MoK\a
_diffrn_radiation_wavelength 0.71073
_diffrn_reflns_av_R_equivalents 0.0667
_diffrn_reflns_av_sigmaI/netI 0.1050
_diffrn_reflns_limit_h_max 19
_diffrn_reflns_limit_h_min -19
_diffrn_reflns_limit_k_max 25
_diffrn_reflns_limit_k_min -25
_diffrn_reflns_limit_l_max 25
_diffrn_reflns_limit_l_min -25
_diffrn_reflns_number 58531
_diffrn_reflns_theta_full 29.00
_diffrn_reflns_theta_max 29.00
_diffrn_reflns_theta_min 1.12
_exptl_absorpt_coefficient_mu 0.512
_exptl_absorpt_correction_T_max 0.951
_exptl_absorpt_correction_T_min 0.896
_exptl_absorpt_correction_type multi-scan
_exptl_absorpt_process_details SADABS
_exptl_crystal_colour colorless
_exptl_crystal_density_diffrn 1.338
_exptl_crystal_density_method 'not measured'
_exptl_crystal_description prism
_exptl_crystal_F_000 2048
_exptl_crystal_size_max 0.22
_exptl_crystal_size_mid 0.18
_exptl_crystal_size_min 0.10
_refine_diff_density_max 1.002
_refine_diff_density_min -0.889
_refine_diff_density_rms 0.094
_refine_ls_extinction_method none
_refine_ls_goodness_of_fit_ref 0.949
_refine_ls_hydrogen_treatment constr
_refine_ls_matrix_type full
_refine_ls_number_parameters 1228
_refine_ls_number_reflns 25790
_refine_ls_number_restraints 0
_refine_ls_restrained_S_all 0.949
_refine_ls_R_factor_all 0.0941
_refine_ls_R_factor_gt 0.0522
_refine_ls_shift/su_max 0.003
_refine_ls_shift/su_mean 0.000
_refine_ls_structure_factor_coef Fsqd
_refine_ls_weighting_details 'calc w=1/[\s^2^(Fo^2^)+(0.0455P)^2^+2.9271P] where P=(Fo^2^+2Fc^2^)/3'
_refine_ls_weighting_scheme calc
_refine_ls_wR_factor_gt 0.1001
_refine_ls_wR_factor_ref 0.1194
_reflns_number_gt 17645
_reflns_number_total 25790
_reflns_threshold_expression I>2\s(I)
_cod_data_source_file om301020r_si_001.cif
_cod_data_source_block comp_9
_cod_database_code 4080225

loop_
_symmetry_equiv_pos_as_xyz
'x, y, z'
'-x, -y, -z'

loop_
_atom_site_label
_atom_site_type_symbol
_atom_site_fract_x
_atom_site_fract_y
_atom_site_fract_z
_atom_site_U_iso_or_equiv
_atom_site_adp_type
_atom_site_occupancy
_atom_site_symmetry_multiplicity
_atom_site_calc_flag
_atom_site_refinement_flags
_atom_site_disorder_assembly
_atom_site_disorder_group
La1 La 0.234297(13) 0.115380(10) 0.850275(10) 0.01713(5) Uani 1 1 d . . .
O1 O 0.15956(15) -0.00787(12) 0.85682(12) 0.0250(5) Uani 1 1 d . . .
O2 O 0.16098(16) 0.01862(12) 0.74552(12) 0.0269(5) Uani 1 1 d . . .
O3 O 0.16679(14) 0.18972(12) 0.75356(11) 0.0223(5) Uani 1 1 d . . .
O4 O 0.07364(15) 0.16337(12) 0.83422(12) 0.0256(5) Uani 1 1 d . . .
O5 O 0.35369(14) 0.12176(11) 0.75748(12) 0.0215(5) Uani 1 1 d . . .
O6 O 0.36604(15) 0.02680(11) 0.81423(12) 0.0228(5) Uani 1 1 d . . .
O7 O 0.34792(15) 0.28932(11) 0.79656(11) 0.0209(5) Uani 1 1 d . . .
O8 O 0.29836(14) 0.24478(11) 0.89186(11) 0.0205(5) Uani 1 1 d . . .
O9 O 0.42657(16) 0.37994(12) 0.72303(11) 0.0282(5) Uani 1 1 d . . .
H9O H 0.4067 0.3519 0.7506 0.034 Uiso 1 1 d R . .
O10 O 0.33962(15) 0.30851(12) 0.63396(12) 0.0250(5) Uani 1 1 d . . .
Na1 Na 0.29403(8) 0.21070(6) 0.69180(6) 0.0207(3) Uani 1 1 d . . .
C1 C 0.1459(2) -0.02567(17) 0.78768(18) 0.0231(7) Uani 1 1 d . . .
C1B C 0.3970(2) 0.06691(16) 0.77292(16) 0.0185(6) Uani 1 1 d . . .
C1A C 0.0908(2) 0.19632(17) 0.78209(17) 0.0220(7) Uani 1 1 d . . .
C1D C 0.3922(2) 0.36071(16) 0.65465(16) 0.0195(6) Uani 1 1 d . . .
C1C C 0.3389(2) 0.29315(16) 0.86377(16) 0.0179(6) Uani 1 1 d . . .
C2 C 0.1098(2) -0.10561(17) 0.75757(17) 0.0240(7) Uani 1 1 d . . .
C2B C 0.4936(2) 0.05079(16) 0.74323(16) 0.0177(6) Uani 1 1 d . . .
C2A C 0.0146(2) 0.24611(17) 0.75612(17) 0.0216(7) Uani 1 1 d . . .
C2D C 0.4290(2) 0.41164(16) 0.60318(16) 0.0210(6) Uani 1 1 d . . .
C2C C 0.3830(2) 0.36405(16) 0.91460(16) 0.0181(6) Uani 1 1 d . . .
C11 C 0.1748(2) -0.15315(17) 0.79802(18) 0.0273(7) Uani 1 1 d . . .
C11B C 0.4938(2) -0.03217(16) 0.71513(16) 0.0201(6) Uani 1 1 d . . .
C11A C 0.0498(2) 0.29195(18) 0.70076(18) 0.0249(7) Uani 1 1 d . . .
C11C C 0.3239(2) 0.43045(16) 0.90246(16) 0.0191(6) Uani 1 1 d . . .
C11D C 0.5316(2) 0.39287(16) 0.59236(17) 0.0217(7) Uani 1 1 d . . .
C12 C 0.1448(3) -0.19907(19) 0.8449(2) 0.0335(8) Uani 1 1 d . . .
H12A H 0.0803 -0.2040 0.8509 0.040 Uiso 1 1 calc R . .
C12B C 0.5693(2) -0.07510(18) 0.72522(18) 0.0289(8) Uani 1 1 d . . .
H12B H 0.6226 -0.0544 0.7557 0.035 Uiso 1 1 calc R . .
C12A C 0.0820(2) 0.2554(2) 0.63609(19) 0.0313(8) Uani 1 1 d . . .
H12C H 0.0820 0.2033 0.6277 0.038 Uiso 1 1 calc R . .
C12D C 0.5976(2) 0.40026(17) 0.65295(18) 0.0258(7) Uani 1 1 d . . .
H12D H 0.5789 0.4167 0.7006 0.031 Uiso 1 1 calc R . .
C12C C 0.3329(2) 0.49335(17) 0.95574(18) 0.0267(7) Uani 1 1 d . . .
H12E H 0.3730 0.4934 0.9989 0.032 Uiso 1 1 calc R . .
C13 C 0.2076(3) -0.2376(2) 0.8827(2) 0.0432(10) Uani 1 1 d . . .
H13A H 0.1856 -0.2684 0.9145 0.052 Uiso 1 1 calc R . .
C13B C 0.5684(3) -0.14800(19) 0.6915(2) 0.0359(9) Uani 1 1 d . . .
H13B H 0.6209 -0.1765 0.6996 0.043 Uiso 1 1 calc R . .
C13A C 0.1139(3) 0.2933(3) 0.5842(2) 0.0425(10) Uani 1 1 d . . .
H13C H 0.1367 0.2674 0.5410 0.051 Uiso 1 1 calc R . .
C13D C 0.6895(2) 0.38396(18) 0.6445(2) 0.0298(8) Uani 1 1 d . . .
H13D H 0.7330 0.3895 0.6864 0.036 Uiso 1 1 calc R . .
C13C C 0.2849(2) 0.55580(18) 0.9475(2) 0.0305(8) Uani 1 1 d . . .
H13E H 0.2933 0.5982 0.9842 0.037 Uiso 1 1 calc R . .
C14 C 0.3015(3) -0.2318(2) 0.8750(2) 0.0484(11) Uani 1 1 d . . .
H14A H 0.3444 -0.2590 0.9002 0.058 Uiso 1 1 calc R . .
C14B C 0.4928(3) -0.17941(19) 0.64660(19) 0.0328(8) Uani 1 1 d . . .
H14B H 0.4933 -0.2289 0.6226 0.039 Uiso 1 1 calc R . .
C14A C 0.1126(3) 0.3688(3) 0.5951(2) 0.0482(11) Uani 1 1 d . . .
H14C H 0.1352 0.3951 0.5598 0.058 Uiso 1 1 calc R . .
C14C C 0.2248(2) 0.55633(19) 0.8857(2) 0.0315(8) Uani 1 1 d . . .
H14D H 0.1908 0.5986 0.8800 0.038 Uiso 1 1 calc R . .
C14D C 0.7188(2) 0.35968(18) 0.5759(2) 0.0324(8) Uani 1 1 d . . .
H14E H 0.7817 0.3475 0.5704 0.039 Uiso 1 1 calc R . .
C15D C 0.6545(2) 0.35345(19) 0.51499(19) 0.0309(8) Uani 1 1 d . . .
H15A H 0.6737 0.3377 0.4673 0.037 Uiso 1 1 calc R . .
C15 C 0.3319(3) -0.1855(2) 0.8294(2) 0.0450(10) Uani 1 1 d . . .
H15B H 0.3965 -0.1807 0.8236 0.054 Uiso 1 1 calc R . .
C15B C 0.4161(2) -0.13796(18) 0.63700(19) 0.0297(8) Uani 1 1 d . . .
H15C H 0.3626 -0.1592 0.6070 0.036 Uiso 1 1 calc R . .
C15A C 0.0787(3) 0.4056(2) 0.6567(2) 0.0536(12) Uani 1 1 d . . .
H15D H 0.0765 0.4575 0.6637 0.064 Uiso 1 1 calc R . .
C15C C 0.2151(2) 0.49450(19) 0.83237(19) 0.0296(8) Uani 1 1 d . . .
H15E H 0.1743 0.4947 0.7896 0.036 Uiso 1 1 calc R . .
C16 C 0.2700(2) -0.1463(2) 0.7924(2) 0.0349(9) Uani 1 1 d . . .
H16A H 0.2928 -0.1140 0.7625 0.042 Uiso 1 1 calc R . .
C16B C 0.4167(2) -0.06552(18) 0.67088(18) 0.0250(7) Uani 1 1 d . . .
H16B H 0.3633 -0.0377 0.6638 0.030 Uiso 1 1 calc R . .
C16A C 0.0471(3) 0.3672(2) 0.7099(2) 0.0406(9) Uani 1 1 d . . .
H16C H 0.0237 0.3934 0.7526 0.049 Uiso 1 1 calc R . .
C16C C 0.2639(2) 0.43191(17) 0.84013(17) 0.0221(7) Uani 1 1 d . . .
H16D H 0.2562 0.3900 0.8027 0.026 Uiso 1 1 calc R . .
C16D C 0.5624(2) 0.37010(17) 0.52350(18) 0.0256(7) Uani 1 1 d . . .
H16E H 0.5195 0.3659 0.4813 0.031 Uiso 1 1 calc R . .
C21 C 0.0077(2) -0.11454(18) 0.77263(17) 0.0251(7) Uani 1 1 d . . .
C21E C 0.5699(2) 0.07793(17) 0.80586(17) 0.0209(6) Uani 1 1 d . . .
C21B C 0.6619(2) 0.08475(17) 0.78906(18) 0.0253(7) Uani 1 1 d . . .
H21A H 0.6763 0.0709 0.7397 0.030 Uiso 1 1 calc R . .
C21D C 0.4241(2) 0.49222(17) 0.64128(17) 0.0234(7) Uani 1 1 d . . .
C21A C -0.0119(2) 0.29355(18) 0.82718(18) 0.0244(7) Uani 1 1 d . . .
C21C C 0.3857(2) 0.35634(16) 0.99601(16) 0.0204(6) Uani 1 1 d . . .
C22 C -0.0384(3) -0.1829(2) 0.74994(19) 0.0340(8) Uani 1 1 d . . .
H22A H -0.0049 -0.2229 0.7276 0.041 Uiso 1 1 calc R . .
C22B C 0.7331(2) 0.11124(19) 0.84234(19) 0.0298(8) Uani 1 1 d . . .
H22B H 0.7952 0.1148 0.8294 0.036 Uiso 1 1 calc R . .
C22A C 0.0569(2) 0.33964(19) 0.87014(18) 0.0298(8) Uani 1 1 d . . .
H22C H 0.1182 0.3406 0.8549 0.036 Uiso 1 1 calc R . .
C22D C 0.3468(3) 0.51463(19) 0.6775(2) 0.0354(9) Uani 1 1 d . . .
H22D H 0.2991 0.4795 0.6816 0.042 Uiso 1 1 calc R . .
C22C C 0.4676(2) 0.35860(17) 1.04084(17) 0.0252(7) Uani 1 1 d . . .
H22E H 0.5255 0.3636 1.0207 0.030 Uiso 1 1 calc R . .
C23 C -0.1312(3) -0.1937(2) 0.7591(2) 0.0401(9) Uani 1 1 d . . .
H23A H -0.1604 -0.2411 0.7448 0.048 Uiso 1 1 calc R . .
C23B C 0.7134(2) 0.13236(19) 0.9141(2) 0.0323(8) Uani 1 1 d . . .
H23B H 0.7617 0.1507 0.9508 0.039 Uiso 1 1 calc R . .
C23A C 0.0375(3) 0.3838(2) 0.9342(2) 0.0375(9) Uani 1 1 d . . .
H23C H 0.0847 0.4159 0.9618 0.045 Uiso 1 1 calc R . .
C23C C 0.4665(3) 0.35364(19) 1.11475(18) 0.0331(8) Uani 1 1 d . . .
H23D H 0.5235 0.3553 1.1445 0.040 Uiso 1 1 calc R . .
C23D C 0.3380(3) 0.5876(2) 0.7080(2) 0.0459(11) Uani 1 1 d . . .
H23E H 0.2844 0.6020 0.7325 0.055 Uiso 1 1 calc R . .
C24 C -0.1815(3) -0.1356(2) 0.7890(2) 0.0364(9) Uani 1 1 d . . .
H24A H -0.2458 -0.1427 0.7948 0.044 Uiso 1 1 calc R . .
C24B C 0.6229(2) 0.1266(2) 0.93188(19) 0.0324(8) Uani 1 1 d . . .
H24B H 0.6089 0.1413 0.9812 0.039 Uiso 1 1 calc R . .
C24A C -0.0507(3) 0.3812(2) 0.9581(2) 0.0409(10) Uani 1 1 d . . .
H24C H -0.0646 0.4117 1.0019 0.049 Uiso 1 1 calc R . .
C24D C 0.4070(3) 0.6393(2) 0.70280(19) 0.0390(9) Uani 1 1 d . . .
H24D H 0.4010 0.6894 0.7233 0.047 Uiso 1 1 calc R . .
C24C C 0.3836(3) 0.34629(19) 1.14499(18) 0.0341(8) Uani 1 1 d . . .
H24E H 0.3832 0.3425 1.1954 0.041 Uiso 1 1 calc R . .
C25 C -0.1382(2) -0.0671(2) 0.8107(2) 0.0345(8) Uani 1 1 d . . .
H25A H -0.1729 -0.0269 0.8309 0.041 Uiso 1 1 calc R . .
C25D C 0.4846(3) 0.61748(18) 0.66750(18) 0.0316(8) Uani 1 1 d . . .
H25B H 0.5327 0.6525 0.6643 0.038 Uiso 1 1 calc R . .
C25A C -0.1175(3) 0.3345(2) 0.9183(2) 0.0418(10) Uani 1 1 d . . .
H25C H -0.1776 0.3316 0.9356 0.050 Uiso 1 1 calc R . .
C25C C 0.3009(3) 0.34450(18) 1.10161(18) 0.0295(8) Uani 1 1 d . . .
H25D H 0.2434 0.3394 1.1222 0.035 Uiso 1 1 calc R . .
C26 C -0.0440(2) -0.05721(19) 0.80292(18) 0.0295(8) Uani 1 1 d . . .
H26A H -0.0146 -0.0101 0.8187 0.035 Uiso 1 1 calc R . .
C26B C 0.5520(2) 0.09936(18) 0.87843(17) 0.0258(7) Uani 1 1 d . . .
H26B H 0.4901 0.0954 0.8919 0.031 Uiso 1 1 calc R . .
C26D C 0.4929(2) 0.54440(17) 0.63652(17) 0.0258(7) Uani 1 1 d . . .
H26C H 0.5464 0.5301 0.6118 0.031 Uiso 1 1 calc R . .
C26A C -0.0991(2) 0.2908(2) 0.85269(19) 0.0328(8) Uani 1 1 d . . .
H26D H -0.1469 0.2591 0.8254 0.039 Uiso 1 1 calc R . .
C26C C 0.3016(2) 0.35016(17) 1.02783(18) 0.0257(7) Uani 1 1 d . . .
H26E H 0.2443 0.3498 0.9986 0.031 Uiso 1 1 calc R . .
C31B C 0.5091(2) 0.09348(16) 0.68022(17) 0.0192(6) Uani 1 1 d . . .
C32B C 0.5146(2) 0.17023(16) 0.69538(18) 0.0221(7) Uani 1 1 d . . .
H32A H 0.5067 0.1947 0.7435 0.026 Uiso 1 1 calc R . .
C31 C 0.1104(2) -0.12238(19) 0.67291(18) 0.0301(8) Uani 1 1 d . . .
C31D C 0.3674(2) 0.39798(17) 0.53027(17) 0.0228(7) Uani 1 1 d . . .
C31A C -0.0676(2) 0.19734(18) 0.71566(17) 0.0233(7) Uani 1 1 d . . .
C31C C 0.4820(2) 0.37270(17) 0.89042(16) 0.0202(6) Uani 1 1 d . . .
C33B C 0.5314(2) 0.21090(18) 0.64136(19) 0.0267(7) Uani 1 1 d . . .
H33E H 0.5354 0.2629 0.6528 0.032 Uiso 1 1 calc R . .
C32 C 0.0529(3) -0.0833(2) 0.63101(19) 0.0358(9) Uani 1 1 d . . .
H32B H 0.0185 -0.0448 0.6550 0.043 Uiso 1 1 calc R . .
C32A C -0.1426(2) 0.2313(2) 0.68504(18) 0.0293(8) Uani 1 1 d . . .
H32C H -0.1416 0.2833 0.6901 0.035 Uiso 1 1 calc R . .
C32C C 0.5366(2) 0.31159(18) 0.88143(17) 0.0243(7) Uani 1 1 d . . .
H32D H 0.5128 0.2661 0.8911 0.029 Uiso 1 1 calc R . .
C32D C 0.3238(2) 0.45448(18) 0.50187(18) 0.0259(7) Uani 1 1 d . . .
H32E H 0.3320 0.5032 0.5278 0.031 Uiso 1 1 calc R . .
C33 C 0.0443(3) -0.0991(2) 0.5548(2) 0.0447(10) Uani 1 1 d . . .
H33A H 0.0036 -0.0721 0.5275 0.054 Uiso 1 1 calc R . .
C33A C -0.2184(2) 0.1907(2) 0.64747(19) 0.0315(8) Uani 1 1 d . . .
H33B H -0.2694 0.2148 0.6276 0.038 Uiso 1 1 calc R . .
C33C C 0.6254(2) 0.3163(2) 0.85855(19) 0.0299(8) Uani 1 1 d . . .
H33C H 0.6617 0.2739 0.8522 0.036 Uiso 1 1 calc R . .
C33D C 0.2682(2) 0.4407(2) 0.43588(19) 0.0317(8) Uani 1 1 d . . .
H33D H 0.2389 0.4801 0.4173 0.038 Uiso 1 1 calc R . .
C34B C 0.5424(2) 0.17651(19) 0.57060(19) 0.0278(7) Uani 1 1 d . . .
H34A H 0.5530 0.2047 0.5334 0.033 Uiso 1 1 calc R . .
C34 C 0.0947(3) -0.1538(3) 0.5193(2) 0.0496(11) Uani 1 1 d . . .
H34B H 0.0892 -0.1647 0.4672 0.060 Uiso 1 1 calc R . .
C34D C 0.2551(3) 0.3704(2) 0.39722(19) 0.0336(8) Uani 1 1 d . . .
H34C H 0.2162 0.3610 0.3527 0.040 Uiso 1 1 calc R . .
C34A C -0.2199(2) 0.1160(2) 0.63886(18) 0.0318(8) Uani 1 1 d . . .
H34D H -0.2719 0.0880 0.6131 0.038 Uiso 1 1 calc R . .
C34C C 0.6611(2) 0.3819(2) 0.84497(18) 0.0296(8) Uani 1 1 d . . .
H34E H 0.7219 0.3850 0.8293 0.036 Uiso 1 1 calc R . .
C35B C 0.5377(2) 0.10124(19) 0.55481(18) 0.0269(7) Uani 1 1 d . . .
H35A H 0.5456 0.0772 0.5065 0.032 Uiso 1 1 calc R . .
C35 C 0.1527(3) -0.1924(3) 0.5592(2) 0.0512(12) Uani 1 1 d . . .
H35B H 0.1881 -0.2300 0.5347 0.061 Uiso 1 1 calc R . .
C35A C -0.1460(2) 0.0811(2) 0.66757(19) 0.0328(8) Uani 1 1 d . . .
H35C H -0.1471 0.0291 0.6609 0.039 Uiso 1 1 calc R . .
C35D C 0.2996(2) 0.31400(19) 0.42431(18) 0.0306(8) Uani 1 1 d . . .
H35D H 0.2922 0.2656 0.3975 0.037 Uiso 1 1 calc R . .
C35C C 0.6077(2) 0.44328(19) 0.85436(18) 0.0275(7) Uani 1 1 d . . .
H35E H 0.6324 0.4889 0.8457 0.033 Uiso 1 1 calc R . .
C36B C 0.5215(2) 0.06004(17) 0.60950(17) 0.0223(7) Uani 1 1 d . . .
H36A H 0.5189 0.0080 0.5980 0.027 Uiso 1 1 calc R . .
C36 C 0.1607(3) -0.1771(2) 0.6362(2) 0.0411(10) Uani 1 1 d . . .
H36B H 0.2011 -0.2046 0.6632 0.049 Uiso 1 1 calc R . .
C36A C -0.0696(2) 0.12133(19) 0.70624(18) 0.0286(7) Uani 1 1 d . . .
H36C H -0.0191 0.0968 0.7261 0.034 Uiso 1 1 calc R . .
C36C C 0.5186(2) 0.43855(17) 0.87628(16) 0.0227(7) Uani 1 1 d . . .
H36D H 0.4821 0.4808 0.8817 0.027 Uiso 1 1 calc R . .
C36D C 0.3547(2) 0.32690(18) 0.48978(17) 0.0264(7) Uani 1 1 d . . .
H36E H 0.3843 0.2872 0.5076 0.032 Uiso 1 1 calc R . .
O2S O 0.35275(15) 0.10882(12) 0.96086(11) 0.0238(5) Uani 1 1 d . . .
O3S O 0.24915(19) 0.13578(13) 0.58389(13) 0.0377(6) Uani 1 1 d . . .
O4S O 0.8611(2) 0.61853(16) 0.77887(16) 0.0533(8) Uani 1 1 d . . .
O1S O 0.14873(15) 0.12625(13) 0.97283(12) 0.0284(5) Uani 1 1 d . . .
C1S C 0.1284(3) 0.1990(2) 1.0059(2) 0.0396(9) Uani 1 1 d . . .
H1SA H 0.1473 0.2350 0.9752 0.047 Uiso 1 1 calc R . .
H1SB H 0.1621 0.2119 1.0551 0.047 Uiso 1 1 calc R . .
C2S C 0.0261(4) 0.1992(2) 1.0115(4) 0.089(2) Uani 1 1 d . . .
H2SA H 0.0124 0.2180 1.0624 0.107 Uiso 1 1 calc R . .
H2SB H -0.0034 0.2308 0.9788 0.107 Uiso 1 1 calc R . .
C3S C -0.0098(3) 0.1222(2) 0.9891(2) 0.0478(11) Uani 1 1 d . . .
H3SA H -0.0522 0.1084 1.0245 0.057 Uiso 1 1 calc R . .
H3SB H -0.0435 0.1150 0.9397 0.057 Uiso 1 1 calc R . .
C4S C 0.0750(3) 0.0787(2) 0.9892(2) 0.0369(9) Uani 1 1 d . . .
H4SA H 0.0893 0.0640 1.0378 0.044 Uiso 1 1 calc R . .
H4SB H 0.0666 0.0339 0.9516 0.044 Uiso 1 1 calc R . .
C5S C 0.3483(3) 0.04011(18) 0.98936(18) 0.0295(8) Uani 1 1 d . . .
H5SA H 0.4042 0.0115 0.9789 0.035 Uiso 1 1 calc R . .
H5SB H 0.2922 0.0100 0.9675 0.035 Uiso 1 1 calc R . .
C6S C 0.3441(3) 0.0632(2) 1.0703(2) 0.0443(10) Uani 1 1 d . . .
H6SA H 0.3667 0.0247 1.0979 0.053 Uiso 1 1 calc R . .
H6SB H 0.2801 0.0752 1.0825 0.053 Uiso 1 1 calc R . .
C7S C 0.4083(3) 0.1302(2) 1.0857(2) 0.0420(10) Uani 1 1 d . . .
H7SA H 0.3938 0.1630 1.1308 0.050 Uiso 1 1 calc R . .
H7SB H 0.4741 0.1166 1.0912 0.050 Uiso 1 1 calc R . .
C8S C 0.3900(3) 0.16630(19) 1.01957(18) 0.0312(8) Uani 1 1 d . . .
H8SA H 0.3446 0.2052 1.0290 0.037 Uiso 1 1 calc R . .
H8SB H 0.4483 0.1885 1.0066 0.037 Uiso 1 1 calc R . .
C9S C 0.2790(3) 0.1406(2) 0.51284(19) 0.0381(9) Uani 1 1 d . . .
H9SA H 0.3459 0.1553 0.5169 0.046 Uiso 1 1 calc R . .
H9SB H 0.2432 0.1774 0.4904 0.046 Uiso 1 1 calc R . .
C10S C 0.2626(4) 0.0678(2) 0.4679(2) 0.0713(17) Uani 1 1 d . . .
H10A H 0.3167 0.0538 0.4398 0.086 Uiso 1 1 calc R . .
H10B H 0.2065 0.0667 0.4332 0.086 Uiso 1 1 calc R . .
C11S C 0.2487(4) 0.0170(2) 0.5224(3) 0.0656(15) Uani 1 1 d . . .
H11A H 0.2060 -0.0251 0.5008 0.079 Uiso 1 1 calc R . .
H11B H 0.3087 -0.0018 0.5398 0.079 Uiso 1 1 calc R . .
C12S C 0.2078(3) 0.06432(19) 0.5825(2) 0.0374(9) Uani 1 1 d . . .
H12F H 0.1393 0.0647 0.5728 0.045 Uiso 1 1 calc R . .
H12G H 0.2226 0.0471 0.6297 0.045 Uiso 1 1 calc R . .
C13S C 0.9417(3) 0.6200(3) 0.8293(3) 0.0629(14) Uani 1 1 d . . .
H13F H 0.9293 0.6463 0.8783 0.076 Uiso 1 1 calc R . .
H13G H 0.9948 0.6453 0.8120 0.076 Uiso 1 1 calc R . .
C14S C 0.9622(3) 0.5443(3) 0.8328(3) 0.0758(17) Uani 1 1 d . . .
H14F H 0.9893 0.5391 0.8824 0.091 Uiso 1 1 calc R . .
H14G H 1.0062 0.5257 0.7965 0.091 Uiso 1 1 calc R . .
C15S C 0.8692(3) 0.5039(2) 0.8153(2) 0.0510(11) Uiso 1 1 d . . .
H15F H 0.8759 0.4515 0.7953 0.061 Uiso 1 1 calc R . .
H15G H 0.8331 0.5080 0.8589 0.061 Uiso 1 1 calc R . .
C16S C 0.8264(4) 0.5437(2) 0.7596(2) 0.0552(12) Uani 1 1 d . . .
H16F H 0.8436 0.5222 0.7103 0.066 Uiso 1 1 calc R . .
H16G H 0.7578 0.5411 0.7594 0.066 Uiso 1 1 calc R . .
O5S' O 0.9080(7) 0.4147(5) 0.3461(5) 0.139(3) Uiso 0.70 1 d P A 1
C17' C 0.8858(12) 0.4286(8) 0.4246(8) 0.157(6) Uiso 0.70 1 d P A 1
H17C H 0.8987 0.4811 0.4453 0.188 Uiso 0.70 1 calc PR A 1
H17D H 0.8189 0.4172 0.4274 0.188 Uiso 0.70 1 calc PR A 1
C17S C 0.8464(8) 0.3928(7) 0.4004(6) 0.028(2) Uiso 0.30 1 d P A 2
H17A H 0.8225 0.4427 0.4026 0.033 Uiso 0.30 1 calc PR A 2
H17B H 0.7954 0.3593 0.4093 0.033 Uiso 0.30 1 calc PR A 2
O5S O 0.8832(12) 0.3658(10) 0.3234(9) 0.106(5) Uiso 0.30 1 d P A 2
C19S C 1.0002(5) 0.3538(6) 0.4116(4) 0.151(4) Uani 1 1 d . A .
H19A H 1.0644 0.3714 0.4301 0.181 Uiso 1 1 calc R . .
H19B H 0.9948 0.3001 0.4103 0.181 Uiso 1 1 calc R . .
C18S C 0.9300(5) 0.3929(6) 0.4584(4) 0.144(4) Uani 1 1 d . . .
H18C H 0.8898 0.3577 0.4745 0.173 Uiso 0.70 1 d PR A 1
H18D H 0.9616 0.4226 0.5009 0.173 Uiso 0.70 1 d PR A 1
H18A H 0.9146 0.3663 0.4965 0.173 Uiso 0.30 1 d PR A 2
H18B H 0.9517 0.4417 0.4798 0.173 Uiso 0.30 1 d PR A 2
C20S C 0.9763(6) 0.3722(5) 0.3408(4) 0.132(3) Uani 1 1 d . . .
H20C H 1.0287 0.3798 0.3133 0.158 Uiso 0.70 1 d PR A 1
H20D H 0.9392 0.3307 0.3145 0.158 Uiso 0.70 1 d PR A 1
H20A H 1.0148 0.4112 0.3296 0.158 Uiso 0.30 1 d PR A 2
H20B H 0.9859 0.3291 0.3055 0.158 Uiso 0.30 1 d PR A 2

loop_
_atom_site_aniso_label
_atom_site_aniso_U_11
_atom_site_aniso_U_22
_atom_site_aniso_U_33
_atom_site_aniso_U_23
_atom_site_aniso_U_13
_atom_site_aniso_U_12
La1 0.01768(9) 0.01694(9) 0.01650(9) 0.00134(6) 0.00351(6) -0.00195(6)
O1 0.0327(13) 0.0213(11) 0.0201(12) 0.0011(9) 0.0048(10) -0.0070(10)
O2 0.0342(13) 0.0235(12) 0.0226(12) 0.0033(9) 0.0042(10) -0.0077(10)
O3 0.0166(11) 0.0292(12) 0.0211(11) 0.0038(9) 0.0030(9) -0.0004(9)
O4 0.0222(12) 0.0338(13) 0.0228(12) 0.0089(10) 0.0052(9) 0.0025(10)
O5 0.0214(11) 0.0186(11) 0.0261(12) 0.0050(9) 0.0081(9) 0.0042(9)
O6 0.0231(11) 0.0224(11) 0.0246(12) 0.0061(9) 0.0070(9) 0.0005(9)
O7 0.0282(12) 0.0186(11) 0.0152(11) 0.0010(8) 0.0026(9) -0.0039(9)
O8 0.0261(12) 0.0178(11) 0.0176(11) 0.0038(9) 0.0029(9) -0.0045(9)
O9 0.0413(14) 0.0257(12) 0.0173(11) 0.0054(9) 0.0003(10) -0.0117(11)
O10 0.0284(12) 0.0246(12) 0.0223(12) 0.0070(9) 0.0002(9) -0.0060(10)
Na1 0.0240(6) 0.0209(6) 0.0165(6) 0.0016(5) 0.0018(5) -0.0038(5)
C1 0.0228(16) 0.0209(16) 0.0246(17) 0.0002(13) 0.0053(13) -0.0033(13)
C1B 0.0195(15) 0.0175(15) 0.0167(15) -0.0013(12) 0.0001(12) -0.0003(12)
C1A 0.0168(15) 0.0234(16) 0.0230(16) -0.0023(13) -0.0018(12) -0.0042(12)
C1D 0.0219(16) 0.0175(15) 0.0195(15) 0.0034(12) 0.0038(12) 0.0019(12)
C1C 0.0178(15) 0.0173(15) 0.0182(15) 0.0021(12) 0.0012(12) 0.0008(12)
C2 0.0297(18) 0.0201(16) 0.0216(16) 0.0000(13) 0.0070(13) -0.0058(13)
C2B 0.0190(15) 0.0176(15) 0.0169(15) 0.0032(12) 0.0035(12) 0.0016(12)
C2A 0.0165(15) 0.0262(17) 0.0212(16) 0.0012(13) 0.0016(12) 0.0009(13)
C2D 0.0281(17) 0.0176(15) 0.0185(15) 0.0054(12) 0.0041(13) 0.0000(13)
C2C 0.0214(15) 0.0165(14) 0.0152(14) 0.0001(12) 0.0009(12) -0.0028(12)
C11 0.0313(18) 0.0177(16) 0.0300(18) -0.0059(14) 0.0063(15) -0.0044(14)
C11B 0.0233(16) 0.0182(15) 0.0200(16) 0.0039(12) 0.0079(12) -0.0002(12)
C11A 0.0185(16) 0.0308(18) 0.0240(17) 0.0031(14) -0.0027(13) -0.0015(13)
C11C 0.0190(15) 0.0176(15) 0.0212(16) 0.0025(12) 0.0063(12) -0.0014(12)
C11D 0.0301(17) 0.0131(14) 0.0231(16) 0.0052(12) 0.0055(13) -0.0015(13)
C12 0.040(2) 0.0251(18) 0.036(2) 0.0024(15) 0.0116(17) 0.0012(16)
C12B 0.0339(19) 0.0271(18) 0.0246(18) 0.0017(14) -0.0011(14) 0.0074(15)
C12A 0.0261(18) 0.040(2) 0.0283(19) 0.0091(16) -0.0018(14) 0.0039(16)
C12D 0.0316(18) 0.0211(16) 0.0252(17) 0.0064(14) 0.0023(14) -0.0033(14)
C12C 0.0266(17) 0.0239(17) 0.0279(18) 0.0003(14) 0.0005(14) -0.0002(14)
C13 0.058(3) 0.026(2) 0.045(2) 0.0036(17) 0.009(2) 0.0084(19)
C13B 0.047(2) 0.0250(18) 0.034(2) 0.0017(15) -0.0010(17) 0.0164(17)
C13A 0.031(2) 0.067(3) 0.033(2) 0.018(2) 0.0048(16) 0.009(2)
C13D 0.0288(18) 0.0276(18) 0.033(2) 0.0078(15) 0.0008(15) -0.0015(15)
C13C 0.0321(19) 0.0191(16) 0.038(2) -0.0047(15) 0.0085(16) -0.0001(14)
C14 0.055(3) 0.033(2) 0.053(3) -0.003(2) -0.004(2) 0.019(2)
C14B 0.048(2) 0.0174(16) 0.033(2) 0.0008(14) 0.0060(17) 0.0034(16)
C14A 0.043(2) 0.069(3) 0.038(2) 0.027(2) -0.0015(19) -0.014(2)
C14C 0.0260(18) 0.0246(18) 0.046(2) 0.0087(16) 0.0117(16) 0.0051(14)
C14D 0.0288(19) 0.0250(18) 0.047(2) 0.0115(16) 0.0142(17) 0.0056(15)
C15D 0.037(2) 0.0284(18) 0.0287(19) 0.0066(15) 0.0097(16) 0.0050(16)
C15 0.031(2) 0.042(2) 0.054(3) -0.012(2) 0.0006(19) 0.0010(18)
C15B 0.0342(19) 0.0253(18) 0.0291(19) 0.0009(15) 0.0093(15) -0.0066(15)
C15A 0.080(3) 0.037(2) 0.044(3) 0.016(2) -0.006(2) -0.015(2)
C15C 0.0275(18) 0.0292(19) 0.0326(19) 0.0076(15) 0.0004(15) 0.0019(15)
C16 0.033(2) 0.0296(19) 0.039(2) -0.0022(16) 0.0078(17) -0.0045(16)
C16B 0.0230(16) 0.0234(17) 0.0298(18) 0.0052(14) 0.0088(14) -0.0001(13)
C16A 0.053(3) 0.033(2) 0.034(2) 0.0048(17) 0.0004(18) -0.0079(19)
C16C 0.0216(16) 0.0206(16) 0.0235(16) 0.0010(13) 0.0049(13) -0.0009(13)
C16D 0.0340(19) 0.0194(16) 0.0260(17) 0.0098(13) 0.0043(14) 0.0024(14)
C21 0.0271(17) 0.0263(17) 0.0226(17) 0.0057(14) 0.0050(13) -0.0049(14)
C21E 0.0217(16) 0.0203(15) 0.0202(16) 0.0022(12) 0.0005(12) 0.0002(13)
C21B 0.0247(17) 0.0244(17) 0.0274(18) 0.0057(14) 0.0031(14) 0.0000(14)
C21D 0.0361(19) 0.0193(16) 0.0163(15) 0.0072(12) 0.0031(13) 0.0020(14)
C21A 0.0226(16) 0.0245(17) 0.0253(17) 0.0012(14) 0.0026(13) 0.0026(13)
C21C 0.0279(17) 0.0141(14) 0.0177(15) -0.0012(12) 0.0023(13) -0.0036(12)
C22 0.036(2) 0.0292(19) 0.034(2) -0.0074(15) 0.0100(16) -0.0083(16)
C22B 0.0240(16) 0.0294(18) 0.036(2) 0.0070(15) 0.0005(14) -0.0026(14)
C22A 0.0284(18) 0.0308(19) 0.0288(19) 0.0018(15) 0.0008(14) 0.0007(15)
C22D 0.049(2) 0.0219(18) 0.040(2) 0.0107(16) 0.0210(18) 0.0049(16)
C22C 0.0283(17) 0.0236(17) 0.0221(17) 0.0019(13) -0.0017(13) -0.0036(14)
C23 0.035(2) 0.041(2) 0.040(2) -0.0036(18) 0.0037(17) -0.0157(18)
C23B 0.0290(19) 0.033(2) 0.032(2) 0.0015(16) -0.0071(15) 0.0002(15)
C23A 0.042(2) 0.035(2) 0.031(2) -0.0042(16) -0.0083(17) 0.0032(17)
C23C 0.043(2) 0.033(2) 0.0207(17) 0.0017(15) -0.0073(15) -0.0035(17)
C23D 0.071(3) 0.029(2) 0.044(2) 0.0091(18) 0.033(2) 0.013(2)
C24 0.0266(19) 0.050(2) 0.031(2) 0.0048(18) 0.0024(15) -0.0100(17)
C24B 0.034(2) 0.035(2) 0.0254(18) -0.0009(15) 0.0010(15) 0.0020(16)
C24A 0.045(2) 0.045(2) 0.029(2) -0.0070(17) 0.0021(17) 0.0139(19)
C24D 0.069(3) 0.0222(18) 0.0265(19) 0.0045(15) 0.0082(19) 0.0038(18)
C24C 0.053(2) 0.033(2) 0.0161(17) 0.0034(14) 0.0020(16) -0.0043(17)
C25 0.0290(19) 0.041(2) 0.035(2) 0.0089(17) 0.0043(16) 0.0030(16)
C25D 0.053(2) 0.0204(17) 0.0208(17) 0.0063(14) -0.0043(16) -0.0014(16)
C25A 0.030(2) 0.062(3) 0.032(2) -0.0008(19) 0.0073(16) 0.0130(19)
C25C 0.042(2) 0.0229(17) 0.0231(17) -0.0001(14) 0.0106(15) -0.0037(15)
C26 0.0336(19) 0.0290(18) 0.0263(18) 0.0061(15) 0.0026(15) -0.0028(15)
C26B 0.0228(16) 0.0310(18) 0.0227(17) 0.0015(14) 0.0024(13) 0.0028(14)
C26D 0.0350(19) 0.0198(16) 0.0225(17) 0.0047(13) -0.0001(14) -0.0015(14)
C26A 0.0262(18) 0.040(2) 0.0301(19) -0.0005(16) 0.0007(15) 0.0026(16)
C26C 0.0303(18) 0.0221(16) 0.0228(17) -0.0009(13) 0.0023(14) -0.0056(14)
C31B 0.0147(14) 0.0200(15) 0.0237(16) 0.0051(13) 0.0035(12) 0.0025(12)
C32B 0.0200(15) 0.0178(15) 0.0284(17) 0.0017(13) 0.0062(13) 0.0038(12)
C31 0.0333(19) 0.0293(18) 0.0249(18) -0.0043(15) 0.0091(15) -0.0148(15)
C31D 0.0297(17) 0.0210(16) 0.0198(16) 0.0079(13) 0.0060(13) -0.0011(13)
C31A 0.0175(15) 0.0312(18) 0.0212(16) 0.0030(14) 0.0050(12) -0.0015(13)
C31C 0.0213(15) 0.0234(16) 0.0143(15) 0.0001(12) -0.0004(12) -0.0017(13)
C33B 0.0201(16) 0.0210(16) 0.040(2) 0.0081(15) 0.0025(14) 0.0005(13)
C32 0.049(2) 0.035(2) 0.0215(18) 0.0000(15) 0.0033(16) -0.0106(18)
C32A 0.0242(17) 0.0331(19) 0.0299(19) 0.0039(15) 0.0000(14) 0.0002(15)
C32C 0.0222(16) 0.0245(17) 0.0247(17) 0.0013(13) -0.0012(13) -0.0001(13)
C32D 0.0314(18) 0.0211(16) 0.0267(18) 0.0070(14) 0.0063(14) -0.0007(14)
C33 0.052(3) 0.051(3) 0.029(2) 0.0033(19) 0.0024(18) -0.019(2)
C33A 0.0190(16) 0.048(2) 0.0279(19) 0.0073(16) -0.0008(14) 0.0012(15)
C33C 0.0251(17) 0.0332(19) 0.0294(19) -0.0017(15) 0.0028(14) 0.0043(15)
C33D 0.0325(19) 0.034(2) 0.0316(19) 0.0167(16) -0.0006(15) 0.0004(16)
C34B 0.0215(16) 0.0347(19) 0.0312(19) 0.0182(15) 0.0017(14) -0.0021(14)
C34 0.047(3) 0.068(3) 0.029(2) -0.004(2) 0.0066(19) -0.023(2)
C34D 0.036(2) 0.039(2) 0.0255(18) 0.0088(16) -0.0050(15) -0.0062(17)
C34A 0.0237(17) 0.050(2) 0.0189(17) -0.0003(16) -0.0005(13) -0.0104(16)
C34C 0.0199(16) 0.040(2) 0.0275(18) 0.0028(15) 0.0022(14) -0.0045(15)
C35B 0.0267(17) 0.0341(19) 0.0195(16) 0.0048(14) 0.0008(13) -0.0059(15)
C35 0.049(3) 0.063(3) 0.036(2) -0.015(2) 0.018(2) -0.009(2)
C35A 0.034(2) 0.0306(19) 0.0308(19) -0.0007(15) 0.0004(15) -0.0080(16)
C35D 0.042(2) 0.0248(18) 0.0245(18) 0.0024(14) 0.0033(15) -0.0045(16)
C35C 0.0268(17) 0.0300(18) 0.0240(17) 0.0019(14) 0.0008(14) -0.0103(14)
C36B 0.0226(16) 0.0192(15) 0.0240(17) 0.0007(13) 0.0013(13) -0.0026(13)
C36 0.039(2) 0.046(2) 0.034(2) -0.0092(18) 0.0088(17) -0.0061(18)
C36A 0.0241(17) 0.0344(19) 0.0252(18) 0.0000(15) -0.0006(14) 0.0005(15)
C36C 0.0251(17) 0.0209(16) 0.0193(16) -0.0032(13) -0.0002(13) -0.0016(13)
C36D 0.0347(19) 0.0227(17) 0.0223(17) 0.0056(13) 0.0035(14) -0.0028(14)
O2S 0.0273(12) 0.0231(12) 0.0215(11) 0.0054(9) 0.0020(9) 0.0009(10)
O3S 0.0584(17) 0.0299(13) 0.0220(13) -0.0029(10) 0.0057(12) -0.0140(12)
O4S 0.070(2) 0.0416(17) 0.0488(18) 0.0120(14) 0.0017(16) -0.0068(15)
O1S 0.0253(12) 0.0367(14) 0.0229(12) 0.0023(10) 0.0068(10) -0.0034(10)
C1S 0.052(2) 0.033(2) 0.031(2) -0.0037(16) 0.0141(18) -0.0117(18)
C2S 0.077(4) 0.033(3) 0.170(6) 0.013(3) 0.083(4) 0.011(2)
C3S 0.028(2) 0.064(3) 0.052(3) 0.007(2) 0.0110(18) -0.005(2)
C4S 0.046(2) 0.0292(19) 0.039(2) 0.0071(16) 0.0232(18) -0.0014(17)
C5S 0.0347(19) 0.0251(18) 0.0308(19) 0.0100(15) 0.0026(15) 0.0060(15)
C6S 0.068(3) 0.039(2) 0.028(2) 0.0151(17) 0.0009(19) -0.003(2)
C7S 0.050(2) 0.046(2) 0.029(2) 0.0093(18) -0.0076(18) -0.005(2)
C8S 0.042(2) 0.0254(18) 0.0259(18) 0.0053(14) 0.0004(15) 0.0036(16)
C9S 0.051(2) 0.036(2) 0.0263(19) 0.0014(16) 0.0075(17) -0.0057(18)
C10S 0.118(5) 0.052(3) 0.042(3) -0.007(2) 0.036(3) -0.033(3)
C11S 0.109(4) 0.036(2) 0.054(3) 0.001(2) 0.036(3) -0.007(3)
C12S 0.050(2) 0.032(2) 0.029(2) 0.0020(16) 0.0047(17) -0.0116(18)
C13S 0.053(3) 0.054(3) 0.076(4) -0.003(3) -0.001(3) -0.013(2)
C14S 0.048(3) 0.056(3) 0.112(5) -0.004(3) -0.025(3) -0.002(2)
C16S 0.075(3) 0.044(3) 0.043(3) 0.005(2) -0.010(2) -0.010(2)
C19S 0.076(5) 0.286(12) 0.088(6) 0.014(7) 0.013(4) 0.050(6)
C18S 0.076(5) 0.252(11) 0.091(5) -0.020(6) 0.008(4) 0.070(6)
C20S 0.119(6) 0.215(9) 0.075(5) 0.043(5) 0.028(4) 0.095(7)

loop_
_atom_type_symbol
_atom_type_description
_atom_type_scat_dispersion_real
_atom_type_scat_dispersion_imag
_atom_type_scat_source
C C 0.0033 0.0016 'International Tables Vol C Tables 4.2.6.8 and 6.1.1.4'
H H 0.0000 0.0000 'International Tables Vol C Tables 4.2.6.8 and 6.1.1.4'
O O 0.0106 0.0060 'International Tables Vol C Tables 4.2.6.8 and 6.1.1.4'
La La -0.2871 2.4523 'International Tables Vol C Tables 4.2.6.8 and 6.1.1.4'
Na Na 0.0362 0.0249 'International Tables Vol C Tables 4.2.6.8 and 6.1.1.4'

loop_
_geom_angle_atom_site_label_1
_geom_angle_atom_site_label_2
_geom_angle_atom_site_label_3
_geom_angle
O4 La1 O8 89.62(7)
O4 La1 O1 88.22(7)
O8 La1 O1 159.26(7)
O4 La1 O5 122.40(7)
O8 La1 O5 79.96(7)
O1 La1 O5 118.28(7)
O4 La1 O2 79.52(7)
O8 La1 O2 147.94(7)
O1 La1 O2 51.34(7)
O5 La1 O2 80.71(7)
O4 La1 O3 50.96(7)
O8 La1 O3 74.34(7)
O1 La1 O3 119.08(7)
O5 La1 O3 71.80(7)
O2 La1 O3 75.44(7)
O4 La1 O2S 135.15(7)
O8 La1 O2S 74.62(7)
O1 La1 O2S 92.58(7)
O5 La1 O2S 96.31(7)
O2 La1 O2S 132.97(7)
O3 La1 O2S 148.25(7)
O4 La1 O6 153.76(7)
O8 La1 O6 111.11(7)
O1 La1 O6 77.87(7)
O5 La1 O6 50.51(6)
O2 La1 O6 74.40(7)
O3 La1 O6 117.77(7)
O2S La1 O6 68.42(7)
O4 La1 O1S 68.25(7)
O8 La1 O1S 88.64(7)
O1 La1 O1S 71.41(7)
O5 La1 O1S 163.99(7)
O2 La1 O1S 114.31(7)
O3 La1 O1S 116.02(7)
O2S La1 O1S 69.63(7)
O6 La1 O1S 125.85(7)
O4 La1 C1 84.83(8)
O8 La1 C1 172.44(8)
O1 La1 C1 25.94(8)
O5 La1 C1 98.69(8)
O2 La1 C1 25.50(8)
O3 La1 C1 98.15(8)
O2S La1 C1 112.94(8)
O6 La1 C1 72.90(8)
O1S La1 C1 94.04(8)
O4 La1 C1A 25.55(7)
O8 La1 C1A 79.71(8)
O1 La1 C1A 105.82(8)
O5 La1 C1A 97.26(8)
O2 La1 C1A 77.66(8)
O3 La1 C1A 25.50(7)
O2S La1 C1A 148.27(8)
O6 La1 C1A 139.98(8)
O1S La1 C1A 91.67(8)
C1 La1 C1A 93.14(9)
O4 La1 C1B 143.90(8)
O8 La1 C1B 94.43(7)
O1 La1 C1B 99.44(8)
O5 La1 C1B 25.47(7)
O2 La1 C1B 78.21(8)
O3 La1 C1B 95.80(7)
O2S La1 C1B 80.07(7)
O6 La1 C1B 25.19(7)
O1S La1 C1B 147.56(8)
C1 La1 C1B 87.10(8)
C1A La1 C1B 120.68(9)
C1 O1 La1 93.71(18)
C1 O2 La1 92.60(18)
C1A O3 Na1 162.8(2)
C1A O3 La1 92.28(19)
Na1 O3 La1 102.59(8)
C1A O4 La1 95.10(18)
C1B O5 Na1 161.0(2)
C1B O5 La1 94.66(17)
Na1 O5 La1 102.34(8)
C1B O6 La1 92.55(18)
C1C O7 Na1 135.46(19)
C1C O8 La1 136.84(19)
C1D O9 H9O 112.1
C1D O10 Na1 131.6(2)
O3S Na1 O7 175.91(10)
O3S Na1 O3 98.14(9)
O7 Na1 O3 85.91(8)
O3S Na1 O5 98.35(9)
O7 Na1 O5 82.85(8)
O3 Na1 O5 80.69(8)
O3S Na1 O10 93.56(9)
O7 Na1 O10 83.19(8)
O3 Na1 O10 132.75(9)
O5 Na1 O10 142.35(9)
O3S Na1 La1 109.11(7)
O7 Na1 La1 74.35(6)
O3 Na1 La1 41.36(6)
O5 Na1 La1 40.72(5)
O10 Na1 La1 156.85(7)
O2 C1 O1 121.9(3)
O2 C1 C2 121.2(3)
O1 C1 C2 116.9(3)
O2 C1 La1 61.89(16)
O1 C1 La1 60.35(15)
C2 C1 La1 172.8(2)
O6 C1B O5 121.6(3)
O6 C1B C2B 118.7(3)
O5 C1B C2B 119.6(3)
O6 C1B La1 62.26(16)
O5 C1B La1 59.87(15)
C2B C1B La1 169.61(19)
O3 C1A O4 121.2(3)
O3 C1A C2A 121.8(3)
O4 C1A C2A 116.9(3)
O3 C1A La1 62.22(16)
O4 C1A La1 59.35(16)
C2A C1A La1 172.2(2)
O10 C1D O9 123.5(3)
O10 C1D C2D 123.9(3)
O9 C1D C2D 112.5(3)
O7 C1C O8 124.7(3)
O7 C1C C2C 115.8(2)
O8 C1C C2C 119.5(3)
C21 C2 C11 113.2(3)
C21 C2 C31 105.2(3)
C11 C2 C31 113.8(3)
C21 C2 C1 109.5(3)
C11 C2 C1 104.4(3)
C31 C2 C1 110.8(3)
C11B C2B C31B 110.0(2)
C11B C2B C21E 113.6(2)
C31B C2B C21E 107.4(2)
C11B C2B C1B 106.9(2)
C31B C2B C1B 110.7(2)
C21E C2B C1B 108.3(2)
C31A C2A C21A 112.4(2)
C31A C2A C11A 106.5(2)
C21A C2A C11A 113.0(3)
C31A C2A C1A 108.8(3)
C21A C2A C1A 104.5(2)
C11A C2A C1A 111.6(2)
C31D C2D C21D 110.5(3)
C31D C2D C11D 112.0(3)
C21D C2D C11D 110.0(3)
C31D C2D C1D 108.6(2)
C21D C2D C1D 108.4(2)
C11D C2D C1D 107.3(2)
C21C C2C C31C 111.3(2)
C21C C2C C11C 108.5(2)
C31C C2C C11C 111.3(2)
C21C C2C C1C 111.4(2)
C31C C2C C1C 105.1(2)
C11C C2C C1C 109.2(2)
C16 C11 C12 117.4(3)
C16 C11 C2 118.5(3)
C12 C11 C2 123.9(3)
C12B C11B C16B 117.2(3)
C12B C11B C2B 124.0(3)
C16B C11B C2B 118.5(3)
C16A C11A C12A 117.8(3)
C16A C11A C2A 123.4(3)
C12A C11A C2A 118.7(3)
C16C C11C C12C 117.7(3)
C16C C11C C2C 123.8(3)
C12C C11C C2C 118.5(3)
C16D C11D C12D 117.4(3)
C16D C11D C2D 122.4(3)
C12D C11D C2D 120.2(3)
C13 C12 C11 121.1(4)
C13 C12 H12A 119.5
C11 C12 H12A 119.5
C11B C12B C13B 121.1(3)
C11B C12B H12B 119.5
C13B C12B H12B 119.5
C13A C12A C11A 121.4(4)
C13A C12A H12C 119.3
C11A C12A H12C 119.3
C13D C12D C11D 121.1(3)
C13D C12D H12D 119.5
C11D C12D H12D 119.5
C13C C12C C11C 121.8(3)
C13C C12C H12E 119.1
C11C C12C H12E 119.1
C14 C13 C12 120.9(4)
C14 C13 H13A 119.6
C12 C13 H13A 119.6
C14B C13B C12B 121.0(3)
C14B C13B H13B 119.5
C12B C13B H13B 119.5
C14A C13A C12A 119.9(4)
C14A C13A H13C 120.1
C12A C13A H13C 120.1
C12D C13D C14D 120.9(3)
C12D C13D H13D 119.6
C14D C13D H13D 119.6
C14C C13C C12C 120.0(3)
C14C C13C H13E 120.0
C12C C13C H13E 120.0
C13 C14 C15 118.4(4)
C13 C14 H14A 120.8
C15 C14 H14A 120.8
C13B C14B C15B 118.9(3)
C13B C14B H14B 120.6
C15B C14B H14B 120.6
C15A C14A C13A 119.7(4)
C15A C14A H14C 120.1
C13A C14A H14C 120.1
C15C C14C C13C 119.0(3)
C15C C14C H14D 120.5
C13C C14C H14D 120.5
C13D C14D C15D 118.7(3)
C13D C14D H14E 120.7
C15D C14D H14E 120.7
C16D C15D C14D 120.4(3)
C16D C15D H15A 119.8
C14D C15D H15A 119.8
C16 C15 C14 121.0(4)
C16 C15 H15B 119.5
C14 C15 H15B 119.5
C14B C15B C16B 120.2(3)
C14B C15B H15C 119.9
C16B C15B H15C 119.9
C14A C15A C16A 120.4(4)
C14A C15A H15D 119.8
C16A C15A H15D 119.8
C14C C15C C16C 121.2(3)
C14C C15C H15E 119.4
C16C C15C H15E 119.4
C15 C16 C11 121.3(4)
C15 C16 H16A 119.4
C11 C16 H16A 119.4
C15B C16B C11B 121.8(3)
C15B C16B H16B 119.1
C11B C16B H16B 119.1
C11A C16A C15A 120.6(4)
C11A C16A H16C 119.7
C15A C16A H16C 119.7
C15C C16C C11C 120.3(3)
C15C C16C H16D 119.8
C11C C16C H16D 119.8
C15D C16D C11D 121.5(3)
C15D C16D H16E 119.2
C11D C16D H16E 119.2
C26 C21 C22 117.5(3)
C26 C21 C2 123.5(3)
C22 C21 C2 118.9(3)
C26B C21E C21B 117.2(3)
C26B C21E C2B 123.7(3)
C21B C21E C2B 119.1(3)
C22B C21B C21E 121.9(3)
C22B C21B H21A 119.1
C21E C21B H21A 119.1
C26D C21D C22D 118.4(3)
C26D C21D C2D 121.5(3)
C22D C21D C2D 120.0(3)
C26A C21A C22A 117.9(3)
C26A C21A C2A 123.7(3)
C22A C21A C2A 118.4(3)
C22C C21C C26C 117.9(3)
C22C C21C C2C 123.1(3)
C26C C21C C2C 119.0(3)
C23 C22 C21 121.7(3)
C23 C22 H22A 119.1
C21 C22 H22A 119.1
C23B C22B C21B 119.8(3)
C23B C22B H22B 120.1
C21B C22B H22B 120.1
C23A C22A C21A 121.3(3)
C23A C22A H22C 119.4
C21A C22A H22C 119.4
C21D C22D C23D 121.0(3)
C21D C22D H22D 119.5
C23D C22D H22D 119.5
C21C C22C C23C 121.1(3)
C21C C22C H22E 119.5
C23C C22C H22E 119.5
C22 C23 C24 119.8(3)
C22 C23 H23A 120.1
C24 C23 H23A 120.1
C24B C23B C22B 119.3(3)
C24B C23B H23B 120.3
C22B C23B H23B 120.3
C22A C23A C24A 119.9(3)
C22A C23A H23C 120.0
C24A C23A H23C 120.0
C24C C23C C22C 120.5(3)
C24C C23C H23D 119.8
C22C C23C H23D 119.8
C24D C23D C22D 120.2(4)
C24D C23D H23E 119.9
C22D C23D H23E 119.9
C23 C24 C25 119.8(3)
C23 C24 H24A 120.1
C25 C24 H24A 120.1
C23B C24B C26B 120.7(3)
C23B C24B H24B 119.7
C26B C24B H24B 119.7
C25A C24A C23A 119.5(3)
C25A C24A H24C 120.3
C23A C24A H24C 120.3
C25D C24D C23D 119.2(3)
C25D C24D H24D 120.4
C23D C24D H24D 120.4
C23C C24C C25C 119.6(3)
C23C C24C H24E 120.2
C25C C24C H24E 120.2
C24 C25 C26 119.9(4)
C24 C25 H25A 120.0
C26 C25 H25A 120.0
C24D C25D C26D 120.5(3)
C24D C25D H25B 119.8
C26D C25D H25B 119.8
C24A C25A C26A 121.0(4)
C24A C25A H25C 119.5
C26A C25A H25C 119.5
C24C C25C C26C 120.2(3)
C24C C25C H25D 119.9
C26C C25C H25D 119.9
C21 C26 C25 121.3(3)
C21 C26 H26A 119.4
C25 C26 H26A 119.4
C21E C26B C24B 121.1(3)
C21E C26B H26B 119.4
C24B C26B H26B 119.4
C21D C26D C25D 120.7(3)
C21D C26D H26C 119.6
C25D C26D H26C 119.6
C21A C26A C25A 120.4(3)
C21A C26A H26D 119.8
C25A C26A H26D 119.8
C25C C26C C21C 120.8(3)
C25C C26C H26E 119.6
C21C C26C H26E 119.6
C36B C31B C32B 117.7(3)
C36B C31B C2B 123.5(3)
C32B C31B C2B 118.7(3)
C33B C32B C31B 120.9(3)
C33B C32B H32A 119.5
C31B C32B H32A 119.5
C36 C31 C32 117.5(3)
C36 C31 C2 123.9(3)
C32 C31 C2 118.5(3)
C32D C31D C36D 117.8(3)
C32D C31D C2D 122.0(3)
C36D C31D C2D 120.2(3)
C36A C31A C32A 118.4(3)
C36A C31A C2A 123.4(3)
C32A C31A C2A 118.2(3)
C36C C31C C32C 118.4(3)
C36C C31C C2C 123.0(3)
C32C C31C C2C 118.6(3)
C32B C33B C34B 120.6(3)
C32B C33B H33E 119.7
C34B C33B H33E 119.7
C31 C32 C33 121.7(4)
C31 C32 H32B 119.1
C33 C32 H32B 119.1
C33A C32A C31A 121.1(3)
C33A C32A H32C 119.4
C31A C32A H32C 119.4
C33C C32C C31C 120.8(3)
C33C C32C H32D 119.6
C31C C32C H32D 119.6
C31D C32D C33D 120.9(3)
C31D C32D H32E 119.5
C33D C32D H32E 119.5
C34 C33 C32 119.9(4)
C34 C33 H33A 120.0
C32 C33 H33A 120.0
C34A C33A C32A 120.0(3)
C34A C33A H33B 120.0
C32A C33A H33B 120.0
C34C C33C C32C 120.3(3)
C34C C33C H33C 119.8
C32C C33C H33C 119.8
C34D C33D C32D 120.7(3)
C34D C33D H33D 119.7
C32D C33D H33D 119.7
C35B C34B C33B 119.3(3)
C35B C34B H34A 120.3
C33B C34B H34A 120.3
C35 C34 C33 119.5(4)
C35 C34 H34B 120.2
C33 C34 H34B 120.2
C33D C34D C35D 118.9(3)
C33D C34D H34C 120.6
C35D C34D H34C 120.6
C33A C34A C35A 120.0(3)
C33A C34A H34D 120.0
C35A C34A H34D 120.0
C33C C34C C35C 119.5(3)
C33C C34C H34E 120.3
C35C C34C H34E 120.3
C34B C35B C36B 120.2(3)
C34B C35B H35A 119.9
C36B C35B H35A 119.9
C34 C35 C36 120.6(4)
C34 C35 H35B 119.7
C36 C35 H35B 119.7
C34A C35A C36A 120.7(3)
C34A C35A H35C 119.6
C36A C35A H35C 119.6
C36D C35D C34D 121.0(3)
C36D C35D H35D 119.5
C34D C35D H35D 119.5
C34C C35C C36C 120.3(3)
C34C C35C H35E 119.8
C36C C35C H35E 119.8
C31B C36B C35B 121.3(3)
C31B C36B H36A 119.4
C35B C36B H36A 119.4
C31 C36 C35 120.7(4)
C31 C36 H36B 119.7
C35 C36 H36B 119.7
C31A C36A C35A 119.8(3)
C31A C36A H36C 120.1
C35A C36A H36C 120.1
C35C C36C C31C 120.7(3)
C35C C36C H36D 119.7
C31C C36C H36D 119.7
C35D C36D C31D 120.7(3)
C35D C36D H36E 119.7
C31D C36D H36E 119.7
C8S O2S C5S 108.6(2)
C8S O2S La1 129.96(18)
C5S O2S La1 114.49(18)
C12S O3S C9S 109.0(3)
C12S O3S Na1 121.3(2)
C9S O3S Na1 127.4(2)
C13S O4S C16S 107.8(3)
C1S O1S C4S 106.1(2)
C1S O1S La1 115.93(19)
C4S O1S La1 127.7(2)
O1S C1S C2S 106.4(3)
O1S C1S H1SA 110.4
C2S C1S H1SA 110.4
O1S C1S H1SB 110.4
C2S C1S H1SB 110.4
H1SA C1S H1SB 108.6
C3S C2S C1S 107.0(3)
C3S C2S H2SA 110.3
C1S C2S H2SA 110.3
C3S C2S H2SB 110.3
C1S C2S H2SB 110.3
H2SA C2S H2SB 108.6
C4S C3S C2S 104.0(3)
C4S C3S H3SA 111.0
C2S C3S H3SA 111.0
C4S C3S H3SB 111.0
C2S C3S H3SB 111.0
H3SA C3S H3SB 109.0
O1S C4S C3S 105.6(3)
O1S C4S H4SA 110.6
C3S C4S H4SA 110.6
O1S C4S H4SB 110.6
C3S C4S H4SB 110.6
H4SA C4S H4SB 108.7
O2S C5S C6S 104.3(3)
O2S C5S H5SA 110.9
C6S C5S H5SA 110.9
O2S C5S H5SB 110.9
C6S C5S H5SB 110.9
H5SA C5S H5SB 108.9
C5S C6S C7S 101.7(3)
C5S C6S H6SA 111.4
C7S C6S H6SA 111.4
C5S C6S H6SB 111.4
C7S C6S H6SB 111.4
H6SA C6S H6SB 109.3
C8S C7S C6S 103.9(3)
C8S C7S H7SA 111.0
C6S C7S H7SA 111.0
C8S C7S H7SB 111.0
C6S C7S H7SB 111.0
H7SA C7S H7SB 109.0
O2S C8S C7S 106.0(3)
O2S C8S H8SA 110.5
C7S C8S H8SA 110.5
O2S C8S H8SB 110.5
C7S C8S H8SB 110.5
H8SA C8S H8SB 108.7
O3S C9S C10S 107.1(3)
O3S C9S H9SA 110.3
C10S C9S H9SA 110.3
O3S C9S H9SB 110.3
C10S C9S H9SB 110.3
H9SA C9S H9SB 108.6
C9S C10S C11S 104.6(4)
C9S C10S H10A 110.8
C11S C10S H10A 110.8
C9S C10S H10B 110.8
C11S C10S H10B 110.8
H10A C10S H10B 108.9
C12S C11S C10S 103.1(4)
C12S C11S H11A 111.1
C10S C11S H11A 111.1
C12S C11S H11B 111.1
C10S C11S H11B 111.1
H11A C11S H11B 109.1
O3S C12S C11S 105.0(3)
O3S C12S H12F 110.8
C11S C12S H12F 110.8
O3S C12S H12G 110.8
C11S C12S H12G 110.8
H12F C12S H12G 108.8
O4S C13S C14S 106.7(4)
O4S C13S H13F 110.4
C14S C13S H13F 110.4
O4S C13S H13G 110.4
C14S C13S H13G 110.4
H13F C13S H13G 108.6
C13S C14S C15S 104.1(4)
C13S C14S H14F 110.9
C15S C14S H14F 110.9
C13S C14S H14G 110.9
C15S C14S H14G 110.9
H14F C14S H14G 109.0
C16S C15S C14S 100.8(4)
C16S C15S H15F 111.6
C14S C15S H15F 111.6
C16S C15S H15G 111.6
C14S C15S H15G 111.6
H15F C15S H15G 109.4
O4S C16S C15S 106.6(3)
O4S C16S H16F 110.4
C15S C16S H16F 110.4
O4S C16S H16G 110.4
C15S C16S H16G 110.4
H16F C16S H16G 108.6
C20S O5S' C17' 108.3(9)
C18S C17' O5S' 110.4(13)
C18S C17' H17C 109.6
O5S' C17' H17C 109.6
C18S C17' H17D 109.6
O5S' C17' H17D 109.6
H17C C17' H17D 108.1
C18S C17' H18B 44.9
O5S' C17' H18B 122.1
H17C C17' H18B 64.9
H17D C17' H18B 127.3
C18S C17S O5S 106.8(10)
C18S C17S H17A 110.4
O5S C17S H17A 110.4
C18S C17S H17B 110.4
O5S C17S H17B 110.4
H17A C17S H17B 108.6
C20S O5S C17S 100.8(12)
C20S O5S H20D 45.0
C17S O5S H20D 124.5
C20S C19S C18S 103.6(7)
C20S C19S H19A 111.0
C18S C19S H19A 111.0
C20S C19S H19B 111.0
C18S C19S H19B 111.0
H19A C19S H19B 109.0
C17' C18S C19S 109.6(11)
C17' C18S C17S 35.1(9)
C19S C18S C17S 100.6(7)
C17' C18S H18C 109.1
C19S C18S H18C 109.9
C17S C18S H18C 81.4
C17' C18S H18D 110.4
C19S C18S H18D 109.6
C17S C18S H18D 141.9
H18C C18S H18D 108.3
C17' C18S H18A 131.4
C19S C18S H18A 111.6
C17S C18S H18A 111.5
H18C C18S H18A 31.5
H18D C18S H18A 78.6
C17' C18S H18B 77.2
C19S C18S H18B 111.6
C17S C18S H18B 111.9
H18C C18S H18B 132.6
H18D C18S H18B 35.2
H18A C18S H18B 109.5
O5S' C20S O5S 43.7(7)
O5S' C20S C19S 107.8(7)
O5S C20S C19S 111.3(10)
O5S' C20S H20C 123.4
O5S C20S H20C 133.4
C19S C20S H20C 114.6
O5S' C20S H20D 94.4
O5S C20S H20D 50.9
C19S C20S H20D 105.0
H20C C20S H20D 108.3
O5S' C20S H20A 89.9
O5S C20S H20A 123.3
C19S C20S H20A 113.5
H20C C20S H20A 39.7
H20D C20S H20A 137.8
O5S' C20S H20B 130.9
O5S C20S H20B 91.3
C19S C20S H20B 106.6
H20C C20S H20B 68.9
H20D C20S H20B 43.0
H20A C20S H20B 107.1

loop_
_geom_bond_atom_site_label_1
_geom_bond_atom_site_label_2
_geom_bond_distance
La1 O4 2.516(2)
La1 O8 2.519(2)
La1 O1 2.522(2)
La1 O5 2.545(2)
La1 O2 2.557(2)
La1 O3 2.580(2)
La1 O2S 2.584(2)
La1 O6 2.598(2)
La1 O1S 2.654(2)
La1 C1 2.895(3)
La1 C1A 2.913(3)
La1 C1B 2.932(3)
O1 C1 1.269(4)
O2 C1 1.248(4)
O3 C1A 1.255(4)
O3 Na1 2.298(2)
O4 C1A 1.262(4)
O5 C1B 1.265(4)
O5 Na1 2.344(2)
O6 C1B 1.249(4)
O7 C1C 1.255(3)
O7 Na1 2.296(2)
O8 C1C 1.261(3)
O9 C1D 1.314(4)
O9 H9O 0.8451
O10 C1D 1.204(4)
O10 Na1 2.354(2)
Na1 O3S 2.278(3)
C1 C2 1.553(4)
C1B C2B 1.558(4)
C1A C2A 1.549(4)
C1D C2D 1.559(4)
C1C C2C 1.572(4)
C2 C21 1.531(4)
C2 C11 1.536(5)
C2 C31 1.551(4)
C2B C11B 1.538(4)
C2B C31B 1.541(4)
C2B C21E 1.546(4)
C2A C31A 1.538(4)
C2A C21A 1.541(4)
C2A C11A 1.542(4)
C2D C31D 1.539(4)
C2D C21D 1.548(4)
C2D C11D 1.549(4)
C2C C21C 1.538(4)
C2C C31C 1.542(4)
C2C C11C 1.549(4)
C11 C16 1.391(5)
C11 C12 1.395(5)
C11B C12B 1.383(4)
C11B C16B 1.394(4)
C11A C16A 1.376(5)
C11A C12A 1.397(5)
C11C C16C 1.393(4)
C11C C12C 1.394(4)
C11D C16D 1.390(4)
C11D C12D 1.401(4)
C12 C13 1.383(5)
C12 H12A 0.9500
C12B C13B 1.390(5)
C12B H12B 0.9500
C12A C13A 1.380(5)
C12A H12C 0.9500
C12D C13D 1.382(5)
C12D H12D 0.9500
C12C C13C 1.385(5)
C12C H12E 0.9500
C13 C14 1.377(6)
C13 H13A 0.9500
C13B C14B 1.374(5)
C13B H13B 0.9500
C13A C14A 1.379(6)
C13A H13C 0.9500
C13D C14D 1.383(5)
C13D H13D 0.9500
C13C C14C 1.382(5)
C13C H13E 0.9500
C14 C15 1.385(6)
C14 H14A 0.9500
C14B C15B 1.379(5)
C14B H14B 0.9500
C14A C15A 1.365(6)
C14A H14C 0.9500
C14C C15C 1.380(5)
C14C H14D 0.9500
C14D C15D 1.391(5)
C14D H14E 0.9500
C15D C16D 1.386(5)
C15D H15A 0.9500
C15 C16 1.375(6)
C15 H15B 0.9500
C15B C16B 1.383(4)
C15B H15C 0.9500
C15A C16A 1.404(5)
C15A H15D 0.9500
C15C C16C 1.392(4)
C15C H15E 0.9500
C16 H16A 0.9500
C16B H16B 0.9500
C16A H16C 0.9500
C16C H16D 0.9500
C16D H16E 0.9500
C21 C26 1.382(5)
C21 C22 1.399(4)
C21E C26B 1.387(4)
C21E C21B 1.395(4)
C21B C22B 1.387(5)
C21B H21A 0.9500
C21D C26D 1.385(4)
C21D C22D 1.386(5)
C21A C26A 1.382(5)
C21A C22A 1.399(5)
C21C C22C 1.386(4)
C21C C26C 1.401(4)
C22 C23 1.376(5)
C22 H22A 0.9500
C22B C23B 1.379(5)
C22B H22B 0.9500
C22A C23A 1.379(5)
C22A H22C 0.9500
C22D C23D 1.388(5)
C22D H22D 0.9500
C22C C23C 1.391(4)
C22C H22E 0.9500
C23 C24 1.378(5)
C23 H23A 0.9500
C23B C24B 1.377(5)
C23B H23B 0.9500
C23A C24A 1.384(5)
C23A H23C 0.9500
C23C C24C 1.374(5)
C23C H23D 0.9500
C23D C24D 1.384(5)
C23D H23E 0.9500
C24 C25 1.382(5)
C24 H24A 0.9500
C24B C26B 1.391(5)
C24B H24B 0.9500
C24A C25A 1.362(5)
C24A H24C 0.9500
C24D C25D 1.378(5)
C24D H24D 0.9500
C24C C25C 1.382(5)
C24C H24E 0.9500
C25 C26 1.389(5)
C25 H25A 0.9500
C25D C26D 1.392(4)
C25D H25B 0.9500
C25A C26A 1.395(5)
C25A H25C 0.9500
C25C C26C 1.391(4)
C25C H25D 0.9500
C26 H26A 0.9500
C26B H26B 0.9500
C26D H26C 0.9500
C26A H26D 0.9500
C26C H26E 0.9500
C31B C36B 1.383(4)
C31B C32B 1.400(4)
C32B C33B 1.380(4)
C32B H32A 0.9500
C31 C36 1.381(5)
C31 C32 1.388(5)
C31D C32D 1.388(4)
C31D C36D 1.403(4)
C31A C36A 1.387(5)
C31A C32A 1.394(5)
C31C C36C 1.387(4)
C31C C32C 1.390(4)
C33B C34B 1.385(5)
C33B H33E 0.9500
C32 C33 1.390(5)
C32 H32B 0.9500
C32A C33A 1.382(5)
C32A H32C 0.9500
C32C C33C 1.386(5)
C32C H32D 0.9500
C32D C33D 1.392(5)
C32D H32E 0.9500
C33 C34 1.372(6)
C33 H33A 0.9500
C33A C34A 1.365(5)
C33A H33B 0.9500
C33C C34C 1.375(5)
C33C H33C 0.9500
C33D C34D 1.378(5)
C33D H33D 0.9500
C34B C35B 1.374(5)
C34B H34A 0.9500
C34 C35 1.366(6)
C34 H34B 0.9500
C34D C35D 1.381(5)
C34D H34C 0.9500
C34A C35A 1.375(5)
C34A H34D 0.9500
C34C C35C 1.384(5)
C34C H34E 0.9500
C35B C36B 1.395(4)
C35B H35A 0.9500
C35 C36 1.404(5)
C35 H35B 0.9500
C35A C36A 1.392(5)
C35A H35C 0.9500
C35D C36D 1.380(5)
C35D H35D 0.9500
C35C C36C 1.385(4)
C35C H35E 0.9500
C36B H36A 0.9500
C36 H36B 0.9500
C36A H36C 0.9500
C36C H36D 0.9500
C36D H36E 0.9500
O2S C8S 1.451(4)
O2S C5S 1.456(4)
O3S C12S 1.431(4)
O3S C9S 1.434(4)
O4S C13S 1.429(5)
O4S C16S 1.438(5)
O1S C1S 1.433(4)
O1S C4S 1.445(4)
C1S C2S 1.488(6)
C1S H1SA 0.9900
C1S H1SB 0.9900
C2S C3S 1.484(6)
C2S H2SA 0.9900
C2S H2SB 0.9900
C3S C4S 1.482(5)
C3S H3SA 0.9900
C3S H3SB 0.9900
C4S H4SA 0.9900
C4S H4SB 0.9900
C5S C6S 1.500(5)
C5S H5SA 0.9900
C5S H5SB 0.9900
C6S C7S 1.503(5)
C6S H6SA 0.9900
C6S H6SB 0.9900
C7S C8S 1.498(5)
C7S H7SA 0.9900
C7S H7SB 0.9900
C8S H8SA 0.9900
C8S H8SB 0.9900
C9S C10S 1.466(5)
C9S H9SA 0.9900
C9S H9SB 0.9900
C10S C11S 1.509(6)
C10S H10A 0.9900
C10S H10B 0.9900
C11S C12S 1.473(5)
C11S H11A 0.9900
C11S H11B 0.9900
C12S H12F 0.9900
C12S H12G 0.9900
C13S C14S 1.451(7)
C13S H13F 0.9900
C13S H13G 0.9900
C14S C15S 1.505(6)
C14S H14F 0.9900
C14S H14G 0.9900
C15S C16S 1.469(6)
C15S H15F 0.9900
C15S H15G 0.9900
C16S H16F 0.9900
C16S H16G 0.9900
O5S' C17' 1.499(15)
C17' H17C 0.9900
C17' H17D 0.9900
C17S C18S 1.550(14)
C17S O5S 1.57(2)
C17S H17A 0.9900
C17S H17B 0.9900
O5S C20S 1.354(17)
C19S C20S 1.428(9)
C19S C18S 1.509(9)
C19S H19A 0.9900
C19S H19B 0.9900
C18S H18C 0.9600
C18S H18D 0.9600
C18S H18A 0.9600
C18S H18B 0.9600
C20S H20C 0.9650
C20S H20D 0.9632
C20S H20A 0.9594
C20S H20B 0.9655

loop_
_geom_torsion_atom_site_label_1
_geom_torsion_atom_site_label_2
_geom_torsion_atom_site_label_3
_geom_torsion_atom_site_label_4
_geom_torsion
O4 La1 O1 C1 81.83(19)
O8 La1 O1 C1 166.0(2)
O5 La1 O1 C1 -44.5(2)
O2 La1 O1 C1 3.84(17)
O3 La1 O1 C1 39.4(2)
O2S La1 O1 C1 -143.04(19)
O6 La1 O1 C1 -75.77(19)
O1S La1 O1 C1 149.5(2)
C1A La1 O1 C1 63.1(2)
C1B La1 O1 C1 -62.68(19)
O4 La1 O2 C1 -100.07(19)
O8 La1 O2 C1 -172.13(18)
O1 La1 O2 C1 -3.90(18)
O5 La1 O2 C1 134.31(19)
O3 La1 O2 C1 -152.2(2)
O2S La1 O2 C1 44.3(2)
O6 La1 O2 C1 82.88(19)
O1S La1 O2 C1 -39.9(2)
C1A La1 O2 C1 -126.1(2)
C1B La1 O2 C1 108.5(2)
O4 La1 O3 C1A 3.60(17)
O8 La1 O3 C1A -99.02(18)
O1 La1 O3 C1A 63.81(19)
O5 La1 O3 C1A 176.63(19)
O2 La1 O3 C1A 91.81(18)
O2S La1 O3 C1A -111.50(19)
O6 La1 O3 C1A 155.01(17)
O1S La1 O3 C1A -18.47(19)
C1 La1 O3 C1A 80.11(18)
C1B La1 O3 C1A 168.00(18)
O4 La1 O3 Na1 174.96(12)
O8 La1 O3 Na1 72.34(8)
O1 La1 O3 Na1 -124.83(8)
O5 La1 O3 Na1 -12.01(8)
O2 La1 O3 Na1 -96.83(9)
O2S La1 O3 Na1 59.85(15)
O6 La1 O3 Na1 -33.63(11)
O1S La1 O3 Na1 152.89(8)
C1 La1 O3 Na1 -108.54(9)
C1A La1 O3 Na1 171.4(2)
C1B La1 O3 Na1 -20.64(9)
O8 La1 O4 C1A 66.40(18)
O1 La1 O4 C1A -134.23(18)
O5 La1 O4 C1A -11.4(2)
O2 La1 O4 C1A -83.27(18)
O3 La1 O4 C1A -3.59(17)
O2S La1 O4 C1A 133.89(17)
O6 La1 O4 C1A -76.8(2)
O1S La1 O4 C1A 155.1(2)
C1 La1 O4 C1A -108.46(19)
C1B La1 O4 C1A -30.6(2)
O4 La1 O5 C1B -153.27(16)
O8 La1 O5 C1B 123.64(17)
O1 La1 O5 C1B -45.84(19)
O2 La1 O5 C1B -82.06(17)
O3 La1 O5 C1B -159.68(18)
O2S La1 O5 C1B 50.53(17)
O6 La1 O5 C1B -4.67(16)
O1S La1 O5 C1B 78.4(3)
C1 La1 O5 C1B -63.90(18)
C1A La1 O5 C1B -158.22(17)
O4 La1 O5 Na1 18.17(11)
O8 La1 O5 Na1 -64.92(8)
O1 La1 O5 Na1 125.60(8)
O2 La1 O5 Na1 89.38(9)
O3 La1 O5 Na1 11.76(7)
O2S La1 O5 Na1 -138.03(8)
O6 La1 O5 Na1 166.77(12)
O1S La1 O5 Na1 -110.2(2)
C1 La1 O5 Na1 107.54(9)
C1A La1 O5 Na1 13.22(9)
C1B La1 O5 Na1 171.4(2)
O4 La1 O6 C1B 88.9(2)
O8 La1 O6 C1B -51.20(18)
O1 La1 O6 C1B 148.35(18)
O5 La1 O6 C1B 4.72(16)
O2 La1 O6 C1B 95.46(18)
O3 La1 O6 C1B 31.69(19)
O2S La1 O6 C1B -113.92(18)
O1S La1 O6 C1B -155.54(16)
C1 La1 O6 C1B 122.01(19)
C1A La1 O6 C1B 48.1(2)
O4 La1 O8 C1C -99.2(3)
O1 La1 O8 C1C 176.8(3)
O5 La1 O8 C1C 23.8(3)
O2 La1 O8 C1C -29.9(3)
O3 La1 O8 C1C -49.9(3)
O2S La1 O8 C1C 123.3(3)
O6 La1 O8 C1C 64.3(3)
O1S La1 O8 C1C -167.5(3)
C1 La1 O8 C1C -56.5(7)
C1A La1 O8 C1C -75.5(3)
C1B La1 O8 C1C 44.9(3)
C1C O7 Na1 O3S -158.9(14)
C1C O7 Na1 O3 29.5(3)
C1C O7 Na1 O5 -51.6(3)
C1C O7 Na1 O10 163.5(3)
C1C O7 Na1 La1 -10.9(3)
C1A O3 Na1 O3S -100.8(7)
La1 O3 Na1 O3S 109.76(9)
C1A O3 Na1 O7 78.6(7)
La1 O3 Na1 O7 -70.85(8)
C1A O3 Na1 O5 162.0(7)
La1 O3 Na1 O5 12.56(8)
C1A O3 Na1 O10 1.8(7)
La1 O3 Na1 O10 -147.67(10)
C1A O3 Na1 La1 149.4(7)
C1B O5 Na1 O3S 43.2(6)
La1 O5 Na1 O3S -109.67(9)
C1B O5 Na1 O7 -132.8(6)
La1 O5 Na1 O7 74.27(8)
C1B O5 Na1 O3 140.2(6)
La1 O5 Na1 O3 -12.73(8)
C1B O5 Na1 O10 -63.8(6)
La1 O5 Na1 O10 143.29(12)
C1B O5 Na1 La1 152.9(6)
C1D O10 Na1 O3S -158.1(3)
C1D O10 Na1 O7 19.4(3)
C1D O10 Na1 O3 97.4(3)
C1D O10 Na1 O5 -49.5(3)
C1D O10 Na1 La1 33.4(4)
O4 La1 Na1 O3S -84.31(10)
O8 La1 Na1 O3S -175.21(10)
O1 La1 Na1 O3S 0.30(12)
O5 La1 Na1 O3S 80.40(12)
O2 La1 Na1 O3S -4.48(10)
O3 La1 Na1 O3S -80.39(12)
O2S La1 Na1 O3S 132.11(10)
O6 La1 Na1 O3S 70.21(10)
O1S La1 Na1 O3S -126.91(12)
C1 La1 Na1 O3S -0.72(11)
C1A La1 Na1 O3S -84.62(11)
C1B La1 Na1 O3S 76.25(10)
O4 La1 Na1 O7 97.97(8)
O8 La1 Na1 O7 7.08(8)
O1 La1 Na1 O7 -177.41(9)
O5 La1 Na1 O7 -97.31(10)
O2 La1 Na1 O7 177.81(8)
O3 La1 Na1 O7 101.90(10)
O2S La1 Na1 O7 -45.60(9)
O6 La1 Na1 O7 -107.50(8)
O1S La1 Na1 O7 55.38(11)
C1 La1 Na1 O7 -178.43(9)
C1A La1 Na1 O7 97.67(9)
C1B La1 Na1 O7 -101.46(9)
O4 La1 Na1 O3 -3.92(10)
O8 La1 Na1 O3 -94.81(10)
O1 La1 Na1 O3 80.70(11)
O5 La1 Na1 O3 160.79(12)
O2 La1 Na1 O3 75.92(10)
O2S La1 Na1 O3 -147.49(10)
O6 La1 Na1 O3 150.60(10)
O1S La1 Na1 O3 -46.51(13)
C1 La1 Na1 O3 79.68(11)
C1A La1 Na1 O3 -4.23(11)
C1B La1 Na1 O3 156.64(11)
O4 La1 Na1 O5 -164.71(10)
O8 La1 Na1 O5 104.39(10)
O1 La1 Na1 O5 -80.10(11)
O2 La1 Na1 O5 -84.88(10)
O3 La1 Na1 O5 -160.79(12)
O2S La1 Na1 O5 51.72(10)
O6 La1 Na1 O5 -10.19(9)
O1S La1 Na1 O5 152.69(11)
C1 La1 Na1 O5 -81.12(11)
C1A La1 Na1 O5 -165.02(11)
C1B La1 Na1 O5 -4.15(10)
O4 La1 Na1 O10 83.57(19)
O8 La1 Na1 O10 -7.32(18)
O1 La1 Na1 O10 168.19(18)
O5 La1 Na1 O10 -111.7(2)
O2 La1 Na1 O10 163.41(19)
O3 La1 Na1 O10 87.5(2)
O2S La1 Na1 O10 -60.00(19)
O6 La1 Na1 O10 -121.91(19)
O1S La1 Na1 O10 41.0(2)
C1 La1 Na1 O10 167.17(19)
C1A La1 Na1 O10 83.26(19)
C1B La1 Na1 O10 -115.87(19)
La1 O2 C1 O1 7.1(3)
La1 O2 C1 C2 -172.6(3)
La1 O1 C1 O2 -7.3(3)
La1 O1 C1 C2 172.5(2)
O4 La1 C1 O2 76.44(19)
O8 La1 C1 O2 33.6(7)
O1 La1 C1 O2 173.0(3)
O5 La1 C1 O2 -45.59(19)
O3 La1 C1 O2 27.12(19)
O2S La1 C1 O2 -146.28(17)
O6 La1 C1 O2 -89.52(19)
O1S La1 C1 O2 144.15(19)
C1A La1 C1 O2 52.25(19)
C1B La1 C1 O2 -68.33(19)
O4 La1 C1 O1 -96.58(18)
O8 La1 C1 O1 -139.5(5)
O5 La1 C1 O1 141.39(18)
O2 La1 C1 O1 -173.0(3)
O3 La1 C1 O1 -145.90(18)
O2S La1 C1 O1 40.7(2)
O6 La1 C1 O1 97.46(19)
O1S La1 C1 O1 -28.87(19)
C1A La1 C1 O1 -120.76(19)
C1B La1 C1 O1 118.65(19)
O4 La1 C1 C2 -165.9(17)
O8 La1 C1 C2 151.2(15)
O1 La1 C1 C2 -69.3(17)
O5 La1 C1 C2 72.1(17)
O2 La1 C1 C2 117.7(18)
O3 La1 C1 C2 144.8(17)
O2S La1 C1 C2 -28.6(17)
O6 La1 C1 C2 28.2(17)
O1S La1 C1 C2 -98.2(17)
C1A La1 C1 C2 169.9(17)
C1B La1 C1 C2 49.4(17)
La1 O6 C1B O5 -8.6(3)
La1 O6 C1B C2B 168.3(2)
Na1 O5 C1B O6 -144.7(5)
La1 O5 C1B O6 8.8(3)
Na1 O5 C1B C2B 38.5(7)
La1 O5 C1B C2B -168.0(2)
Na1 O5 C1B La1 -153.5(6)
O4 La1 C1B O6 -131.38(17)
O8 La1 C1B O6 133.18(17)
O1 La1 C1B O6 -31.34(18)
O5 La1 C1B O6 -171.5(3)
O2 La1 C1B O6 -78.37(17)
O3 La1 C1B O6 -152.15(17)
O2S La1 C1B O6 59.65(17)
O1S La1 C1B O6 38.7(2)
C1 La1 C1B O6 -54.24(18)
C1A La1 C1B O6 -146.17(16)
O4 La1 C1B O5 40.1(2)
O8 La1 C1B O5 -55.31(17)
O1 La1 C1B O5 140.17(17)
O2 La1 C1B O5 93.14(17)
O3 La1 C1B O5 19.37(17)
O2S La1 C1B O5 -128.84(17)
O6 La1 C1B O5 171.5(3)
O1S La1 C1B O5 -149.75(16)
C1 La1 C1B O5 117.27(18)
C1A La1 C1B O5 25.3(2)
O4 La1 C1B C2B 130.5(11)
O8 La1 C1B C2B 35.0(11)
O1 La1 C1B C2B -129.5(11)
O5 La1 C1B C2B 90.3(11)
O2 La1 C1B C2B -176.5(11)
O3 La1 C1B C2B 109.7(11)
O2S La1 C1B C2B -38.5(11)
O6 La1 C1B C2B -98.2(12)
O1S La1 C1B C2B -59.4(12)
C1 La1 C1B C2B -152.4(11)
C1A La1 C1B C2B 115.7(11)
Na1 O3 C1A O4 -156.7(5)
La1 O3 C1A O4 -6.5(3)
Na1 O3 C1A C2A 22.1(9)
La1 O3 C1A C2A 172.3(2)
Na1 O3 C1A La1 -150.2(7)
La1 O4 C1A O3 6.7(3)
La1 O4 C1A C2A -172.2(2)
O4 La1 C1A O3 -173.5(3)
O8 La1 C1A O3 75.14(17)
O1 La1 C1A O3 -125.40(17)
O5 La1 C1A O3 -3.23(18)
O2 La1 C1A O3 -82.01(17)
O2S La1 C1A O3 111.41(19)
O6 La1 C1A O3 -35.5(2)
O1S La1 C1A O3 163.45(17)
C1 La1 C1A O3 -102.41(18)
C1B La1 C1A O3 -13.9(2)
O8 La1 C1A O4 -111.36(18)
O1 La1 C1A O4 48.10(19)
O5 La1 C1A O4 170.28(18)
O2 La1 C1A O4 91.50(18)
O3 La1 C1A O4 173.5(3)
O2S La1 C1A O4 -75.1(2)
O6 La1 C1A O4 137.97(17)
O1S La1 C1A O4 -23.04(18)
C1 La1 C1A O4 71.10(18)
C1B La1 C1A O4 159.59(17)
O4 La1 C1A C2A 63.2(15)
O8 La1 C1A C2A -48.2(15)
O1 La1 C1A C2A 111.3(15)
O5 La1 C1A C2A -126.6(15)
O2 La1 C1A C2A 154.7(16)
O3 La1 C1A C2A -123.3(16)
O2S La1 C1A C2A -11.9(16)
O6 La1 C1A C2A -158.9(15)
O1S La1 C1A C2A 40.1(16)
C1 La1 C1A C2A 134.3(15)
C1B La1 C1A C2A -137.2(15)
Na1 O10 C1D O9 -11.1(5)
Na1 O10 C1D C2D 167.2(2)
Na1 O7 C1C O8 6.4(5)
Na1 O7 C1C C2C -173.96(19)
La1 O8 C1C O7 10.1(5)
La1 O8 C1C C2C -169.53(19)
O2 C1 C2 C21 -107.6(3)
O1 C1 C2 C21 72.6(4)
La1 C1 C2 C21 138.4(16)
O2 C1 C2 C11 130.9(3)
O1 C1 C2 C11 -48.8(4)
La1 C1 C2 C11 16.9(18)
O2 C1 C2 C31 8.0(4)
O1 C1 C2 C31 -171.7(3)
La1 C1 C2 C31 -106.0(17)
O6 C1B C2B C11B 47.0(3)
O5 C1B C2B C11B -136.1(3)
La1 C1B C2B C11B 139.6(11)
O6 C1B C2B C31B 166.8(3)
O5 C1B C2B C31B -16.3(4)
La1 C1B C2B C31B -100.6(11)
O6 C1B C2B C21E -75.7(3)
O5 C1B C2B C21E 101.2(3)
La1 C1B C2B C21E 16.9(12)
O3 C1A C2A C31A 109.6(3)
O4 C1A C2A C31A -71.5(3)
La1 C1A C2A C31A -130.9(15)
O3 C1A C2A C21A -130.1(3)
O4 C1A C2A C21A 48.8(3)
La1 C1A C2A C21A -10.6(17)
O3 C1A C2A C11A -7.6(4)
O4 C1A C2A C11A 171.3(3)
La1 C1A C2A C11A 111.9(15)
O10 C1D C2D C31D 15.9(4)
O9 C1D C2D C31D -165.6(3)
O10 C1D C2D C21D 136.0(3)
O9 C1D C2D C21D -45.6(3)
O10 C1D C2D C11D -105.3(3)
O9 C1D C2D C11D 73.1(3)
O7 C1C C2C C21C -168.5(3)
O8 C1C C2C C21C 11.1(4)
O7 C1C C2C C31C -47.9(3)
O8 C1C C2C C31C 131.8(3)
O7 C1C C2C C11C 71.6(3)
O8 C1C C2C C11C -108.7(3)
C21 C2 C11 C16 -176.0(3)
C31 C2 C11 C16 63.9(4)
C1 C2 C11 C16 -56.9(4)
C21 C2 C11 C12 -1.1(4)
C31 C2 C11 C12 -121.2(3)
C1 C2 C11 C12 118.0(3)
C31B C2B C11B C12B 100.1(3)
C21E C2B C11B C12B -20.3(4)
C1B C2B C11B C12B -139.7(3)
C31B C2B C11B C16B -73.6(3)
C21E C2B C11B C16B 166.0(3)
C1B C2B C11B C16B 46.6(3)
C31A C2A C11A C16A 116.5(4)
C21A C2A C11A C16A -7.4(4)
C1A C2A C11A C16A -124.9(3)
C31A C2A C11A C12A -60.3(4)
C21A C2A C11A C12A 175.8(3)
C1A C2A C11A C12A 58.3(4)
C21C C2C C11C C16C -142.2(3)
C31C C2C C11C C16C 94.9(3)
C1C C2C C11C C16C -20.6(4)
C21C C2C C11C C12C 39.7(4)
C31C C2C C11C C12C -83.2(3)
C1C C2C C11C C12C 161.3(3)
C31D C2D C11D C16D 3.0(4)
C21D C2D C11D C16D -120.2(3)
C1D C2D C11D C16D 122.1(3)
C31D C2D C11D C12D -178.5(3)
C21D C2D C11D C12D 58.2(4)
C1D C2D C11D C12D -59.5(3)
C16 C11 C12 C13 -1.6(5)
C2 C11 C12 C13 -176.5(3)
C16B C11B C12B C13B 1.0(5)
C2B C11B C12B C13B -172.7(3)
C16A C11A C12A C13A 2.7(5)
C2A C11A C12A C13A 179.6(3)
C16D C11D C12D C13D -1.4(5)
C2D C11D C12D C13D -179.9(3)
C16C C11C C12C C13C -0.6(5)
C2C C11C C12C C13C 177.6(3)
C11 C12 C13 C14 -0.3(6)
C11B C12B C13B C14B 0.6(6)
C11A C12A C13A C14A -1.3(6)
C11D C12D C13D C14D -0.1(5)
C11C C12C C13C C14C 1.3(5)
C12 C13 C14 C15 1.2(6)
C12B C13B C14B C15B -1.8(6)
C12A C13A C14A C15A -0.8(6)
C12C C13C C14C C15C -1.2(5)
C12D C13D C14D C15D 1.4(5)
C13D C14D C15D C16D -1.1(5)
C13 C14 C15 C16 -0.3(6)
C13B C14B C15B C16B 1.4(5)
C13A C14A C15A C16A 1.4(7)
C13C C14C C15C C16C 0.6(5)
C14 C15 C16 C11 -1.6(6)
C12 C11 C16 C15 2.5(5)
C2 C11 C16 C15 177.7(3)
C14B C15B C16B C11B 0.2(5)
C12B C11B C16B C15B -1.4(5)
C2B C11B C16B C15B 172.7(3)
C12A C11A C16A C15A -2.0(6)
C2A C11A C16A C15A -178.8(3)
C14A C15A C16A C11A 0.0(7)
C14C C15C C16C C11C 0.1(5)
C12C C11C C16C C15C -0.1(5)
C2C C11C C16C C15C -178.2(3)
C14D C15D C16D C11D -0.4(5)
C12D C11D C16D C15D 1.6(5)
C2D C11D C16D C15D -179.9(3)
C11 C2 C21 C26 121.0(3)
C31 C2 C21 C26 -114.2(3)
C1 C2 C21 C26 5.0(4)
C11 C2 C21 C22 -63.9(4)
C31 C2 C21 C22 61.0(4)
C1 C2 C21 C22 -179.9(3)
C11B C2B C21E C26B -107.4(3)
C31B C2B C21E C26B 130.7(3)
C1B C2B C21E C26B 11.2(4)
C11B C2B C21E C21B 75.6(3)
C31B C2B C21E C21B -46.3(4)
C1B C2B C21E C21B -165.9(3)
C26B C21E C21B C22B 0.5(5)
C2B C21E C21B C22B 177.7(3)
C31D C2D C21D C26D -99.4(3)
C11D C2D C21D C26D 24.8(4)
C1D C2D C21D C26D 141.8(3)
C31D C2D C21D C22D 76.7(4)
C11D C2D C21D C22D -159.2(3)
C1D C2D C21D C22D -42.2(4)
C31A C2A C21A C26A 1.8(5)
C11A C2A C21A C26A 122.4(3)
C1A C2A C21A C26A -116.0(3)
C31A C2A C21A C22A 178.9(3)
C11A C2A C21A C22A -60.5(4)
C1A C2A C21A C22A 61.0(4)
C31C C2C C21C C22C 1.2(4)
C11C C2C C21C C22C -121.7(3)
C1C C2C C21C C22C 118.1(3)
C31C C2C C21C C26C 178.1(3)
C11C C2C C21C C26C 55.2(3)
C1C C2C C21C C26C -65.0(4)
C26 C21 C22 C23 -1.8(5)
C2 C21 C22 C23 -177.3(3)
C21E C21B C22B C23B -0.6(5)
C26A C21A C22A C23A -3.1(5)
C2A C21A C22A C23A 179.7(3)
C26D C21D C22D C23D 0.4(5)
C2D C21D C22D C23D -175.8(3)
C26C C21C C22C C23C 1.1(5)
C2C C21C C22C C23C 178.0(3)
C21 C22 C23 C24 2.2(6)
C21B C22B C23B C24B 0.2(5)
C21A C22A C23A C24A 2.0(6)
C21C C22C C23C C24C 0.0(5)
C21D C22D C23D C24D -0.3(6)
C22 C23 C24 C25 -1.0(6)
C22B C23B C24B C26B 0.4(6)
C22A C23A C24A C25A 0.5(6)
C22D C23D C24D C25D -0.4(6)
C22C C23C C24C C25C -0.6(5)
C23 C24 C25 C26 -0.6(6)
C23D C24D C25D C26D 0.9(5)
C23A C24A C25A C26A -2.0(6)
C23C C24C C25C C26C -0.1(5)
C22 C21 C26 C25 0.2(5)
C2 C21 C26 C25 175.4(3)
C24 C25 C26 C21 1.0(5)
C21B C21E C26B C24B 0.1(5)
C2B C21E C26B C24B -176.9(3)
C23B C24B C26B C21E -0.6(5)
C22D C21D C26D C25D 0.1(5)
C2D C21D C26D C25D 176.2(3)
C24D C25D C26D C21D -0.7(5)
C22A C21A C26A C25A 1.6(5)
C2A C21A C26A C25A 178.7(3)
C24A C25A C26A C21A 0.9(6)
C24C C25C C26C C21C 1.2(5)
C22C C21C C26C C25C -1.7(5)
C2C C21C C26C C25C -178.8(3)
C11B C2B C31B C36B -0.3(4)
C21E C2B C31B C36B 123.8(3)
C1B C2B C31B C36B -118.2(3)
C11B C2B C31B C32B -177.7(3)
C21E C2B C31B C32B -53.7(3)
C1B C2B C31B C32B 64.4(3)
C36B C31B C32B C33B 0.3(4)
C2B C31B C32B C33B 177.9(3)
C21 C2 C31 C36 -121.6(4)
C11 C2 C31 C36 2.9(4)
C1 C2 C31 C36 120.1(4)
C21 C2 C31 C32 54.4(4)
C11 C2 C31 C32 178.9(3)
C1 C2 C31 C32 -63.9(4)
C21D C2D C31D C32D 6.6(4)
C11D C2D C31D C32D -116.3(3)
C1D C2D C31D C32D 125.3(3)
C21D C2D C31D C36D -174.1(3)
C11D C2D C31D C36D 62.9(4)
C1D C2D C31D C36D -55.4(4)
C21A C2A C31A C36A -114.8(3)
C11A C2A C31A C36A 121.0(3)
C1A C2A C31A C36A 0.5(4)
C21A C2A C31A C32A 67.2(4)
C11A C2A C31A C32A -57.0(4)
C1A C2A C31A C32A -177.5(3)
C21C C2C C31C C36C -107.3(3)
C11C C2C C31C C36C 13.9(4)
C1C C2C C31C C36C 132.0(3)
C21C C2C C31C C32C 73.5(3)
C11C C2C C31C C32C -165.2(3)
C1C C2C C31C C32C -47.2(3)
C31B C32B C33B C34B 0.6(5)
C36 C31 C32 C33 1.2(5)
C2 C31 C32 C33 -175.0(3)
C36A C31A C32A C33A 1.4(5)
C2A C31A C32A C33A 179.5(3)
C36C C31C C32C C33C -0.3(5)
C2C C31C C32C C33C 178.9(3)
C36D C31D C32D C33D 0.9(5)
C2D C31D C32D C33D -179.8(3)
C31 C32 C33 C34 -1.2(6)
C31A C32A C33A C34A -1.1(5)
C31C C32C C33C C34C 0.6(5)
C31D C32D C33D C34D 0.0(5)
C32B C33B C34B C35B -0.9(5)
C32 C33 C34 C35 0.2(6)
C32D C33D C34D C35D -1.2(5)
C32A C33A C34A C35A 0.0(5)
C32C C33C C34C C35C 0.0(5)
C33B C34B C35B C36B 0.4(5)
C33 C34 C35 C36 0.5(6)
C33A C34A C35A C36A 0.7(5)
C33D C34D C35D C36D 1.4(5)
C33C C34C C35C C36C -0.9(5)
C32B C31B C36B C35B -0.8(4)
C2B C31B C36B C35B -178.3(3)
C34B C35B C36B C31B 0.4(5)
C32 C31 C36 C35 -0.5(5)
C2 C31 C36 C35 175.6(3)
C34 C35 C36 C31 -0.4(6)
C32A C31A C36A C35A -0.7(5)
C2A C31A C36A C35A -178.7(3)
C34A C35A C36A C31A -0.4(5)
C34C C35C C36C C31C 1.2(5)
C32C C31C C36C C35C -0.6(4)
C2C C31C C36C C35C -179.7(3)
C34D C35D C36D C31D -0.5(5)
C32D C31D C36D C35D -0.7(5)
C2D C31D C36D C35D -180.0(3)
O4 La1 O2S C8S -52.7(3)
O8 La1 O2S C8S 20.7(2)
O1 La1 O2S C8S -142.8(2)
O5 La1 O2S C8S 98.4(2)
O2 La1 O2S C8S -178.4(2)
O3 La1 O2S C8S 33.1(3)
O6 La1 O2S C8S 141.4(3)
O1S La1 O2S C8S -73.7(2)
C1 La1 O2S C8S -159.4(2)
C1A La1 O2S C8S -16.5(3)
C1B La1 O2S C8S 118.1(3)
O4 La1 O2S C5S 94.3(2)
O8 La1 O2S C5S 167.7(2)
O1 La1 O2S C5S 4.2(2)
O5 La1 O2S C5S -114.60(19)
O2 La1 O2S C5S -31.4(2)
O3 La1 O2S C5S -179.88(18)
O6 La1 O2S C5S -71.65(19)
O1S La1 O2S C5S 73.30(19)
C1 La1 O2S C5S -12.4(2)
C1A La1 O2S C5S 130.5(2)
C1B La1 O2S C5S -94.9(2)
O7 Na1 O3S C12S 145.9(14)
O3 Na1 O3S C12S -42.6(3)
O5 Na1 O3S C12S 39.1(3)
O10 Na1 O3S C12S -176.7(3)
La1 Na1 O3S C12S -1.5(3)
O7 Na1 O3S C9S -15.0(16)
O3 Na1 O3S C9S 156.5(3)
O5 Na1 O3S C9S -121.8(3)
O10 Na1 O3S C9S 22.4(3)
La1 Na1 O3S C9S -162.4(3)
O4 La1 O1S C1S -64.9(2)
O8 La1 O1S C1S 25.2(2)
O1 La1 O1S C1S -160.6(2)
O5 La1 O1S C1S 69.6(4)
O2 La1 O1S C1S -131.6(2)
O3 La1 O1S C1S -46.6(2)
O2S La1 O1S C1S 99.3(2)
O6 La1 O1S C1S 140.5(2)
C1 La1 O1S C1S -147.7(2)
C1A La1 O1S C1S -54.4(2)
C1B La1 O1S C1S 121.4(2)
O4 La1 O1S C4S 75.1(3)
O8 La1 O1S C4S 165.2(3)
O1 La1 O1S C4S -20.6(3)
O5 La1 O1S C4S -150.4(3)
O2 La1 O1S C4S 8.4(3)
O3 La1 O1S C4S 93.4(3)
O2S La1 O1S C4S -120.7(3)
O6 La1 O1S C4S -79.5(3)
C1 La1 O1S C4S -7.7(3)
C1A La1 O1S C4S 85.6(3)
C1B La1 O1S C4S -98.6(3)
C4S O1S C1S C2S -25.1(5)
La1 O1S C1S C2S 122.9(3)
O1S C1S C2S C3S 6.8(6)
C1S C2S C3S C4S 13.4(6)
C1S O1S C4S C3S 34.0(4)
La1 O1S C4S C3S -109.0(3)
C2S C3S C4S O1S -28.9(5)
C8S O2S C5S C6S 23.8(4)
La1 O2S C5S C6S -130.1(2)
O2S C5S C6S C7S -37.5(4)
C5S C6S C7S C8S 37.3(4)
C5S O2S C8S C7S 0.0(4)
La1 O2S C8S C7S 148.4(2)
C6S C7S C8S O2S -23.6(4)
C12S O3S C9S C10S -4.8(5)
Na1 O3S C9S C10S 158.0(3)
O3S C9S C10S C11S -16.1(6)
C9S C10S C11S C12S 30.2(6)
C9S O3S C12S C11S 24.3(4)
Na1 O3S C12S C11S -139.8(3)
C10S C11S C12S O3S -33.2(5)
C16S O4S C13S C14S 7.3(5)
O4S C13S C14S C15S -27.9(6)
C13S C14S C15S C16S 36.9(5)
C13S O4S C16S C15S 16.9(5)
C14S C15S C16S O4S -32.9(5)
C20S O5S' C17' C18S -6.1(19)
C18S C17S O5S C20S -14.5(15)
O5S' C17' C18S C19S 6.9(18)
O5S' C17' C18S C17S -73.6(16)
C20S C19S C18S C17' -5.6(15)
C20S C19S C18S C17S 29.6(11)
O5S C17S C18S C17' 99.3(18)
O5S C17S C18S C19S -9.7(13)
C17' O5S' C20S O5S 104.5(15)
C17' O5S' C20S C19S 2.0(14)
C17S O5S C20S O5S' -57.5(11)
C17S O5S C20S C19S 36.3(15)
C18S C19S C20S O5S' 1.5(12)
C18S C19S C20S O5S -44.8(14)
